data_4079930
loop_
_publ_author_name
'Tahara, Atsushi'
'Kajigaya, Mana'
'Takao, Toshiro'
'Suzuki, Hiroharu'

_publ_section_title
;
 Synthesis and Dynamic Properties of a Triruthenium Complex Containing
 \m3-\h2(&#x2225;)-Ethyne and \m3-Methylidyne Ligands: Equilibrium of an
 Ethyne--Hydrido Complex with a Nonclassical \m3-Vinyl Complex
;
_journal_issue 1
_journal_name_full Organometallics
_journal_page_first 260
_journal_paper_doi 10.1021/om301064y
_journal_volume 32
_journal_year 2013
_chemical_formula_sum 'C39 H54 Ru3'
_chemical_formula_weight 826.03
_chemical_name_systematic
; 
 ? 
;
_space_group_IT_number 14
_symmetry_cell_setting monoclinic
_symmetry_space_group_name_Hall '-P 2yn'
_symmetry_space_group_name_H-M 'P 1 21/n 1'
_atom_sites_solution_hydrogens geom
_atom_sites_solution_primary direct
_atom_sites_solution_secondary difmap
_audit_creation_method SHELXL-97
_cell_angle_alpha 90.00
_cell_angle_beta 101.5960(7)
_cell_angle_gamma 90.00
_cell_formula_units_Z 8
_cell_length_a 25.0973(5)
_cell_length_b 11.5168(2)
_cell_length_c 25.4917(5)
_cell_measurement_reflns_used 71551
_cell_measurement_temperature 123(2)
_cell_measurement_theta_max 27.48
_cell_measurement_theta_min 3.00
_cell_volume 7217.7(2)
_computing_cell_refinement PROCESS-AUTO
_computing_data_collection 'PROCESS-AUTO (Rigaku, 1998)'
_computing_data_reduction 'SHELXS-97 (Sheldrick, 1990)'
_computing_molecular_graphics 'ORTEX (P.McArdle, 1995)'
_computing_publication_material SHELXL-97
_computing_structure_refinement 'SHELXL-97 (Sheldrick, 1997)'
_computing_structure_solution SHELXS-97
_diffrn_ambient_temperature 123(2)
_diffrn_detector_area_resol_mean 10
_diffrn_measured_fraction_theta_full 0.994
_diffrn_measured_fraction_theta_max 0.994
_diffrn_measurement_device_type 'Rigaku R-AXIS RAPID Imaging Plate'
_diffrn_measurement_method \w
_diffrn_radiation_monochromator graphite
_diffrn_radiation_source 'Rigaku Rotating Anode ultraX18'
_diffrn_radiation_type MoK\a
_diffrn_radiation_wavelength 0.71069
_diffrn_reflns_av_R_equivalents 0.0790
_diffrn_reflns_av_sigmaI/netI 0.0674
_diffrn_reflns_limit_h_max 31
_diffrn_reflns_limit_h_min -32
_diffrn_reflns_limit_k_max 14
_diffrn_reflns_limit_k_min -14
_diffrn_reflns_limit_l_max 33
_diffrn_reflns_limit_l_min -33
_diffrn_reflns_number 71551
_diffrn_reflns_theta_full 27.48
_diffrn_reflns_theta_max 27.48
_diffrn_reflns_theta_min 3.00
_exptl_absorpt_coefficient_mu 1.264
_exptl_absorpt_correction_T_max 1.0000
_exptl_absorpt_correction_T_min 0.6071
_exptl_absorpt_correction_type empirical
_exptl_crystal_colour orange
_exptl_crystal_density_diffrn 1.520
_exptl_crystal_density_meas ?
_exptl_crystal_density_method 'not measured'
_exptl_crystal_description block
_exptl_crystal_F_000 3360
_exptl_crystal_size_max 0.362
_exptl_crystal_size_mid 0.185
_exptl_crystal_size_min 0.078
_refine_diff_density_max 0.897
_refine_diff_density_min -0.828
_refine_diff_density_rms 0.107
_refine_ls_extinction_method none
_refine_ls_goodness_of_fit_ref 1.022
_refine_ls_hydrogen_treatment mixed
_refine_ls_matrix_type full
_refine_ls_number_parameters 895
_refine_ls_number_reflns 16449
_refine_ls_number_restraints 0
_refine_ls_restrained_S_all 1.022
_refine_ls_R_factor_all 0.0406
_refine_ls_R_factor_gt 0.0345
_refine_ls_shift/su_max 0.003
_refine_ls_shift/su_mean 0.000
_refine_ls_structure_factor_coef Fsqd
_refine_ls_weighting_details 'calc w=1/[\s^2^(Fo^2^)+(0.0099P)^2^+10.6906P] where P=(Fo^2^+2Fc^2^)/3'
_refine_ls_weighting_scheme calc
_refine_ls_wR_factor_gt 0.0795
_refine_ls_wR_factor_ref 0.0826
_reflns_number_gt 14550
_reflns_number_total 17278
_reflns_threshold_expression >2sigma(I)
_cod_data_source_file om301064y_si_002.cif
_cod_data_source_block 2b
_cod_depositor_comments
;
The following automatic conversions were performed:

'_symmetry_cell_setting' value 'Monoclinic' changed to 'monoclinic'
according to /home/saulius/struct/CIF-dictionaries/cif_core.dic
dictionary named 'cif_core.dic' version 2.4.2 from
2011-04-26.

'_exptl_absorpt_correction_type' value 'Empirical'
changed to 'empirical' according to
/home/saulius/struct/CIF-dictionaries/cif_core.dic dictionary named
'cif_core.dic' version 2.4.2 from 2011-04-26.

Automatic conversion script
Id: cif_fix_values 1891 2012-01-12 08:04:46Z andrius 

The following automatic conversions were performed:

'_exptl_crystal_density_meas' value 'not measured' was changed to '?'
- the value is perceived as not measured.

Automatic conversion script
Id: cif_fix_values 3008 2015-01-20 13:52:24Z robertas 
;
_cod_original_sg_symbol_H-M P21/n
_cod_database_code 4079930

loop_
_symmetry_equiv_pos_as_xyz
'x, y, z'
'x+1/2, -y+1/2, z+1/2'
'-x, -y, -z'
'-x-1/2, y-1/2, -z-1/2'

loop_
_atom_site_label
_atom_site_type_symbol
_atom_site_fract_x
_atom_site_fract_y
_atom_site_fract_z
_atom_site_U_iso_or_equiv
_atom_site_adp_type
_atom_site_occupancy
_atom_site_symmetry_multiplicity
_atom_site_calc_flag
_atom_site_refinement_flags
_atom_site_disorder_assembly
_atom_site_disorder_group
Ru1 Ru 0.593080(9) 0.136268(19) 0.235104(9) 0.01640(6) Uani 1 1 d . . .
Ru2 Ru 0.569237(9) 0.333432(18) 0.172792(9) 0.01635(6) Uani 1 1 d . A .
Ru3 Ru 0.620140(9) 0.143741(19) 0.138946(9) 0.01678(6) Uani 1 1 d . A .
Ru4 Ru 0.857517(9) -0.318680(19) -0.113016(9) 0.01813(6) Uani 1 1 d . . .
Ru5 Ru 0.820329(9) -0.123549(19) -0.068563(9) 0.01719(6) Uani 1 1 d . B .
Ru6 Ru 0.755289(9) -0.315717(19) -0.097632(9) 0.01638(6) Uani 1 1 d . B .
C1 C 0.63775(12) 0.2547(2) 0.20294(11) 0.0191(6) Uani 1 1 d . A .
H1 H 0.6763(15) 0.286(3) 0.2205(14) 0.034(10) Uiso 1 1 d . . .
C2 C 0.53508(18) 0.1949(4) 0.12993(17) 0.0189(12) Uiso 0.663(9) 1 d P A 1
C2A C 0.5221(3) 0.1935(7) 0.1762(3) 0.019(2) Uiso 0.337(9) 1 d P A 2
C3 C 0.54415(11) 0.0938(2) 0.15916(11) 0.0190(6) Uani 1 1 d . A .
C4 C 0.51486(12) -0.0169(2) 0.14765(11) 0.0204(6) Uani 1 1 d . . .
C5 C 0.54097(13) -0.1253(3) 0.15492(13) 0.0254(7) Uani 1 1 d . A .
H5 H 0.5795 -0.1286 0.1650 0.032(10) Uiso 1 1 calc R . .
C6 C 0.51125(14) -0.2276(3) 0.14761(14) 0.0310(7) Uani 1 1 d . . .
H6 H 0.5297 -0.3000 0.1528 0.032(10) Uiso 1 1 calc R A .
C7 C 0.45540(14) -0.2257(3) 0.13291(15) 0.0340(8) Uani 1 1 d . A .
H7 H 0.4353 -0.2961 0.1282 0.039(10) Uiso 1 1 calc R . .
C8 C 0.42898(14) -0.1200(3) 0.12510(16) 0.0375(8) Uani 1 1 d . . .
H8 H 0.3904 -0.1178 0.1152 0.058(13) Uiso 1 1 calc R A .
C9 C 0.45832(13) -0.0170(3) 0.13154(14) 0.0292(7) Uani 1 1 d . A .
H9 H 0.4395 0.0548 0.1249 0.039(10) Uiso 1 1 calc R . .
C10 C 0.55990(13) 0.0196(3) 0.29349(12) 0.0250(6) Uani 1 1 d . A .
C11 C 0.56241(14) 0.1367(3) 0.31196(12) 0.0272(7) Uani 1 1 d . A .
C12 C 0.61857(14) 0.1737(3) 0.32211(12) 0.0261(7) Uani 1 1 d . A .
C13 C 0.65024(13) 0.0806(3) 0.30850(12) 0.0259(7) Uani 1 1 d . A .
C14 C 0.61364(13) -0.0151(3) 0.29025(12) 0.0254(7) Uani 1 1 d . A .
C15 C 0.51041(15) -0.0553(3) 0.28165(15) 0.0395(9) Uani 1 1 d . . .
H15A H 0.4782 -0.0068 0.2695 0.059(14) Uiso 1 1 calc R A .
H15B H 0.5066 -0.0973 0.3141 0.070(15) Uiso 1 1 calc R . .
H15C H 0.5140 -0.1112 0.2535 0.040(11) Uiso 1 1 calc R . .
C16 C 0.51575(17) 0.2056(3) 0.32434(16) 0.0424(9) Uani 1 1 d . . .
H16A H 0.5222 0.2885 0.3194 0.064(14) Uiso 1 1 calc R A .
H16B H 0.5126 0.1915 0.3615 0.11(2) Uiso 1 1 calc R . .
H16C H 0.4820 0.1820 0.3002 0.052(13) Uiso 1 1 calc R . .
C17 C 0.64144(17) 0.2852(3) 0.34793(14) 0.0397(9) Uani 1 1 d . . .
H17A H 0.6120 0.3416 0.3468 0.048(12) Uiso 1 1 calc R A .
H17B H 0.6683 0.3164 0.3286 0.058(13) Uiso 1 1 calc R . .
H17C H 0.6590 0.2704 0.3853 0.065(14) Uiso 1 1 calc R . .
C18 C 0.71124(14) 0.0767(3) 0.31721(15) 0.0380(8) Uani 1 1 d . . .
H18A H 0.7222 0.0211 0.2922 0.068(15) Uiso 1 1 calc R A .
H18B H 0.7262 0.0524 0.3541 0.052(12) Uiso 1 1 calc R . .
H18C H 0.7251 0.1539 0.3110 0.054(13) Uiso 1 1 calc R . .
C19 C 0.63146(17) -0.1365(3) 0.27955(15) 0.0373(8) Uani 1 1 d . . .
H19A H 0.6613 -0.1325 0.2600 0.033(10) Uiso 1 1 calc R A .
H19B H 0.6008 -0.1787 0.2581 0.058(13) Uiso 1 1 calc R . .
H19C H 0.6439 -0.1769 0.3136 0.075(16) Uiso 1 1 calc R . .
C20 C 0.51365(13) 0.4686(2) 0.12637(13) 0.0258(7) Uani 1 1 d . . .
C21 C 0.56858(13) 0.5032(2) 0.12652(13) 0.0255(7) Uani 1 1 d . A .
C22 C 0.59512(12) 0.5232(2) 0.18085(13) 0.0243(6) Uani 1 1 d . . .
C23 C 0.55716(13) 0.5006(2) 0.21416(13) 0.0238(6) Uani 1 1 d . A .
C24 C 0.50642(12) 0.4664(2) 0.18014(13) 0.0245(6) Uani 1 1 d . A .
C25 C 0.47073(16) 0.4477(3) 0.07708(16) 0.0441(10) Uani 1 1 d . A .
H25A H 0.4860 0.4012 0.0515 0.067(15) Uiso 1 1 calc R . .
H25B H 0.4580 0.5223 0.0607 0.060(13) Uiso 1 1 calc R . .
H25C H 0.4401 0.4059 0.0868 0.051(12) Uiso 1 1 calc R . .
C26 C 0.59012(18) 0.5368(3) 0.07793(16) 0.0435(10) Uani 1 1 d . . .
H26A H 0.5756 0.4839 0.0484 0.061(14) Uiso 1 1 calc R A .
H26B H 0.6299 0.5321 0.0860 0.043(11) Uiso 1 1 calc R . .
H26C H 0.5789 0.6165 0.0676 0.040(11) Uiso 1 1 calc R . .
C27 C 0.65198(14) 0.5687(3) 0.19867(18) 0.0412(9) Uani 1 1 d . A .
H27A H 0.6748 0.5406 0.1743 0.096(19) Uiso 1 1 calc R . .
H27B H 0.6669 0.5413 0.2351 0.070(15) Uiso 1 1 calc R . .
H27C H 0.6514 0.6537 0.1983 0.076(16) Uiso 1 1 calc R . .
C28 C 0.56498(18) 0.5283(3) 0.27321(14) 0.0399(9) Uani 1 1 d . . .
H28A H 0.5422 0.4765 0.2899 0.054(13) Uiso 1 1 calc R A .
H28B H 0.5545 0.6091 0.2777 0.053(12) Uiso 1 1 calc R . .
H28C H 0.6033 0.5173 0.2902 0.067(15) Uiso 1 1 calc R . .
C29 C 0.45403(14) 0.4438(3) 0.19864(17) 0.0393(9) Uani 1 1 d . . .
H29A H 0.4621 0.4101 0.2347 0.066(15) Uiso 1 1 calc R A .
H29B H 0.4316 0.3895 0.1740 0.065(14) Uiso 1 1 calc R . .
H29C H 0.4343 0.5170 0.1993 0.051(12) Uiso 1 1 calc R . .
C30 C 0.62540(13) 0.0455(3) 0.06334(12) 0.0271(7) Uani 1 1 d . . .
C31 C 0.66597(13) 0.0018(3) 0.10644(13) 0.0259(7) Uani 1 1 d . A .
C32 C 0.70196(12) 0.0966(3) 0.12640(12) 0.0255(6) Uani 1 1 d . . .
C33 C 0.68415(13) 0.1972(3) 0.09480(13) 0.0266(7) Uani 1 1 d . A .
C34 C 0.63628(14) 0.1649(3) 0.05632(12) 0.0276(7) Uani 1 1 d . A .
C35 C 0.57941(15) -0.0222(3) 0.03010(14) 0.0383(8) Uani 1 1 d . A .
H35A H 0.5456 0.0224 0.0264 0.067(14) Uiso 1 1 calc R . .
H35B H 0.5753 -0.0964 0.0477 0.044(11) Uiso 1 1 calc R . .
H35C H 0.5873 -0.0367 -0.0054 0.050(12) Uiso 1 1 calc R . .
C36 C 0.67538(16) -0.1231(3) 0.12336(16) 0.0382(9) Uani 1 1 d . . .
H36A H 0.6863 -0.1272 0.1624 0.046(12) Uiso 1 1 calc R A .
H36B H 0.7042 -0.1559 0.1071 0.041(11) Uiso 1 1 calc R . .
H36C H 0.6418 -0.1674 0.1116 0.060(14) Uiso 1 1 calc R . .
C37 C 0.75222(14) 0.0882(4) 0.16929(14) 0.0374(8) Uani 1 1 d . A .
H37A H 0.7502 0.0188 0.1910 0.073(16) Uiso 1 1 calc R . .
H37B H 0.7552 0.1573 0.1921 0.069(15) Uiso 1 1 calc R . .
H37C H 0.7842 0.0830 0.1528 0.069(14) Uiso 1 1 calc R . .
C38 C 0.71259(16) 0.3124(3) 0.09872(16) 0.0386(8) Uani 1 1 d . . .
H38A H 0.6866 0.3730 0.0836 0.059(14) Uiso 1 1 calc R A .
H38B H 0.7421 0.3094 0.0787 0.055(13) Uiso 1 1 calc R . .
H38C H 0.7277 0.3300 0.1364 0.056(13) Uiso 1 1 calc R . .
C39 C 0.60560(16) 0.2422(3) 0.01296(14) 0.0403(9) Uani 1 1 d . . .
H39A H 0.6084 0.3230 0.0253 0.070(15) Uiso 1 1 calc R A .
H39B H 0.5673 0.2189 0.0046 0.055(13) Uiso 1 1 calc R . .
H39C H 0.6212 0.2351 -0.0192 0.056(13) Uiso 1 1 calc R . .
C40 C 0.79621(12) -0.2030(2) -0.13725(12) 0.0188(6) Uani 1 1 d . B .
H40 H 0.7832(13) -0.176(3) -0.1729(14) 0.022(8) Uiso 1 1 d . . .
C41 C 0.8085(2) -0.2605(5) -0.0244(2) 0.0194(15) Uiso 0.523(8) 1 d P B 1
C41A C 0.8591(2) -0.2653(5) -0.0300(2) 0.0192(16) Uiso 0.477(8) 1 d P B 2
C42 C 0.82789(12) -0.3631(2) -0.04232(11) 0.0194(6) Uani 1 1 d . B .
C43 C 0.83844(12) -0.4734(2) -0.01228(12) 0.0211(6) Uani 1 1 d . . .
C44 C 0.82712(13) -0.5818(3) -0.03677(12) 0.0274(7) Uani 1 1 d . B .
H44 H 0.8125 -0.5856 -0.0741 0.016(7) Uiso 1 1 calc R . .
C45 C 0.83682(14) -0.6836(3) -0.00760(14) 0.0306(7) Uani 1 1 d . . .
H45 H 0.8288 -0.7562 -0.0251 0.040(10) Uiso 1 1 calc R B .
C46 C 0.85792(15) -0.6805(3) 0.04623(14) 0.0330(8) Uani 1 1 d . B .
H46 H 0.8643 -0.7507 0.0661 0.044(11) Uiso 1 1 calc R . .
C47 C 0.86993(17) -0.5748(3) 0.07161(14) 0.0404(9) Uani 1 1 d . . .
H47 H 0.8848 -0.5724 0.1089 0.070(14) Uiso 1 1 calc R B .
C48 C 0.86024(14) -0.4716(3) 0.04255(12) 0.0293(7) Uani 1 1 d . B .
H48 H 0.8686 -0.3994 0.0603 0.031(9) Uiso 1 1 calc R . .
C49 C 0.93023(13) -0.4381(3) -0.11126(13) 0.0306(7) Uani 1 1 d . B .
C50 C 0.94526(14) -0.3197(3) -0.11555(17) 0.0393(9) Uani 1 1 d . B .
C51 C 0.91489(16) -0.2745(3) -0.16539(17) 0.0401(9) Uani 1 1 d . B .
C52 C 0.87982(15) -0.3639(3) -0.19048(13) 0.0325(8) Uani 1 1 d . B .
C53 C 0.88903(13) -0.4647(3) -0.15685(13) 0.0264(7) Uani 1 1 d . B .
C54 C 0.95435(17) -0.5199(4) -0.06735(16) 0.0516(12) Uani 1 1 d . . .
C55 C 0.99055(16) -0.2594(5) -0.0778(3) 0.078(2) Uani 1 1 d . . .
H55A H 0.9831 -0.1758 -0.0779 0.086(18) Uiso 1 1 calc R B .
H55B H 1.0250 -0.2729 -0.0893 0.099(19) Uiso 1 1 calc R . .
H55C H 0.9930 -0.2901 -0.0415 0.11(3) Uiso 1 1 calc R . .
C56 C 0.9227(2) -0.1603(4) -0.1903(3) 0.0751(18) Uani 1 1 d . . .
H56A H 0.9418 -0.1071 -0.1628 0.074(17) Uiso 1 1 calc R B .
H56B H 0.8872 -0.1274 -0.2065 0.077(18) Uiso 1 1 calc R . .
H56C H 0.9443 -0.1711 -0.2180 0.090(18) Uiso 1 1 calc R . .
C57 C 0.8433(2) -0.3582(5) -0.24543(15) 0.0622(14) Uani 1 1 d . . .
H57A H 0.8116 -0.4086 -0.2463 0.09(2) Uiso 1 1 calc R B .
H57B H 0.8635 -0.3843 -0.2724 0.092(18) Uiso 1 1 calc R . .
H57C H 0.8310 -0.2781 -0.2531 0.11(2) Uiso 1 1 calc R . .
C58 C 0.86478(16) -0.5824(3) -0.17136(17) 0.0427(9) Uani 1 1 d . . .
H58A H 0.8261 -0.5740 -0.1876 0.039(10) Uiso 1 1 calc R B .
H58B H 0.8687 -0.6302 -0.1390 0.052(13) Uiso 1 1 calc R . .
H58C H 0.8837 -0.6197 -0.1969 0.047(12) Uiso 1 1 calc R . .
C59 C 0.81137(14) 0.0128(2) -0.00845(12) 0.0258(7) Uani 1 1 d . . .
C60 C 0.77988(13) 0.0477(3) -0.05891(14) 0.0291(7) Uani 1 1 d . B .
C61 C 0.81626(18) 0.0659(3) -0.09406(13) 0.0379(9) Uani 1 1 d . . .
C62 C 0.86947(16) 0.0418(3) -0.06553(18) 0.0411(10) Uani 1 1 d . B .
C63 C 0.86632(14) 0.0088(3) -0.01254(15) 0.0333(8) Uani 1 1 d . B .
C64 C 0.7881(3) -0.0029(4) 0.04114(19) 0.0663(16) Uani 1 1 d . B .
C65 C 0.72124(17) 0.0826(4) -0.0697(3) 0.0757(18) Uani 1 1 d . . .
C66 C 0.8013(3) 0.1115(4) -0.15031(18) 0.092(2) Uani 1 1 d . B .
C67 C 0.9220(3) 0.0678(4) -0.0835(3) 0.103(3) Uani 1 1 d . . .
C68 C 0.9132(2) -0.0166(4) 0.0333(2) 0.0773(19) Uani 1 1 d . . .
C69 C 0.68623(13) -0.4137(3) -0.07242(13) 0.0276(7) Uani 1 1 d . . .
C70 C 0.69567(13) -0.4609(3) -0.12161(14) 0.0294(7) Uani 1 1 d . B .
C71 C 0.68660(13) -0.3699(3) -0.16110(13) 0.0273(7) Uani 1 1 d . . .
C72 C 0.67101(12) -0.2678(3) -0.13658(13) 0.0248(6) Uani 1 1 d . B .
C73 C 0.67155(12) -0.2945(3) -0.08141(13) 0.0261(7) Uani 1 1 d . B .
C74 C 0.68950(16) -0.4787(4) -0.02091(16) 0.0458(10) Uani 1 1 d . B .
H74A H 0.7179 -0.5380 -0.0177 0.048(12) Uiso 1 1 calc R . .
H74B H 0.6544 -0.5159 -0.0206 0.072(15) Uiso 1 1 calc R . .
H74C H 0.6982 -0.4245 0.0092 0.062(14) Uiso 1 1 calc R . .
C75 C 0.70362(17) -0.5869(3) -0.13323(19) 0.0483(10) Uani 1 1 d . . .
H75A H 0.7286 -0.5938 -0.1580 0.053(13) Uiso 1 1 calc R B .
H75B H 0.6685 -0.6216 -0.1494 0.039(11) Uiso 1 1 calc R . .
H75C H 0.7189 -0.6275 -0.0998 0.048(12) Uiso 1 1 calc R . .
C76 C 0.68750(16) -0.3841(4) -0.21907(14) 0.0439(10) Uani 1 1 d . B .
H76A H 0.7139 -0.4443 -0.2234 0.080(17) Uiso 1 1 calc R . .
H76B H 0.6980 -0.3104 -0.2334 0.080(17) Uiso 1 1 calc R . .
H76C H 0.6513 -0.4068 -0.2385 0.064(14) Uiso 1 1 calc R . .
C77 C 0.65353(15) -0.1559(3) -0.16531(16) 0.0400(9) Uani 1 1 d . . .
H77A H 0.6564 -0.0926 -0.1392 0.041(11) Uiso 1 1 calc R B .
H77B H 0.6158 -0.1629 -0.1847 0.10(2) Uiso 1 1 calc R . .
H77C H 0.6771 -0.1394 -0.1908 0.056(13) Uiso 1 1 calc R . .
C78 C 0.65370(15) -0.2165(4) -0.04128(16) 0.0413(9) Uani 1 1 d . . .
H78A H 0.6574 -0.1353 -0.0515 0.10(2) Uiso 1 1 calc R B .
H78B H 0.6764 -0.2305 -0.0058 0.045(11) Uiso 1 1 calc R . .
H78C H 0.6156 -0.2325 -0.0402 0.062(13) Uiso 1 1 calc R . .

loop_
_atom_site_aniso_label
_atom_site_aniso_U_11
_atom_site_aniso_U_22
_atom_site_aniso_U_33
_atom_site_aniso_U_23
_atom_site_aniso_U_13
_atom_site_aniso_U_12
Ru1 0.01628(12) 0.01661(11) 0.01719(11) 0.00110(8) 0.00544(9) 0.00045(8)
Ru2 0.01570(12) 0.01424(11) 0.01953(11) 0.00012(8) 0.00457(9) 0.00083(8)
Ru3 0.01616(12) 0.01771(12) 0.01752(11) 0.00047(8) 0.00586(9) 0.00228(8)
Ru4 0.01702(12) 0.01874(12) 0.02041(12) -0.00276(8) 0.00801(9) -0.00003(8)
Ru5 0.01777(12) 0.01484(11) 0.02038(12) -0.00185(8) 0.00722(9) -0.00114(8)
Ru6 0.01589(12) 0.01718(12) 0.01714(11) -0.00164(8) 0.00584(9) -0.00150(8)
C1 0.0173(14) 0.0192(14) 0.0208(14) 0.0010(11) 0.0042(11) 0.0014(11)
C3 0.0165(14) 0.0181(14) 0.0228(14) -0.0019(11) 0.0053(11) 0.0009(11)
C4 0.0240(15) 0.0188(14) 0.0189(14) -0.0008(11) 0.0053(12) 0.0019(11)
C5 0.0185(15) 0.0216(15) 0.0344(17) -0.0004(12) 0.0017(13) 0.0036(12)
C6 0.0318(18) 0.0194(16) 0.0396(19) -0.0002(13) 0.0018(15) 0.0032(13)
C7 0.0339(19) 0.0204(16) 0.045(2) -0.0066(14) 0.0026(16) -0.0058(14)
C8 0.0210(17) 0.0329(19) 0.054(2) -0.0057(16) -0.0040(16) -0.0027(14)
C9 0.0227(16) 0.0234(16) 0.0388(18) -0.0004(13) -0.0001(14) 0.0037(12)
C10 0.0268(16) 0.0292(16) 0.0218(15) 0.0045(12) 0.0117(13) -0.0041(13)
C11 0.0335(18) 0.0312(17) 0.0211(15) 0.0034(12) 0.0152(14) 0.0049(13)
C12 0.0345(18) 0.0274(16) 0.0171(14) 0.0006(12) 0.0073(13) -0.0020(13)
C13 0.0246(16) 0.0316(17) 0.0201(14) 0.0059(12) 0.0014(12) 0.0019(13)
C14 0.0337(18) 0.0226(15) 0.0207(14) 0.0095(12) 0.0078(13) 0.0059(13)
C15 0.040(2) 0.046(2) 0.037(2) 0.0013(16) 0.0188(17) -0.0177(17)
C16 0.046(2) 0.047(2) 0.042(2) 0.0042(17) 0.0274(19) 0.0113(18)
C17 0.059(3) 0.0297(19) 0.0282(18) -0.0015(14) 0.0026(17) -0.0041(17)
C18 0.0242(18) 0.048(2) 0.038(2) 0.0076(17) -0.0023(15) 0.0036(15)
C19 0.051(2) 0.0281(18) 0.0336(19) 0.0064(14) 0.0105(18) 0.0083(16)
C20 0.0226(16) 0.0166(14) 0.0341(17) -0.0016(12) -0.0043(13) 0.0025(11)
C21 0.0283(17) 0.0126(14) 0.0360(17) 0.0031(12) 0.0075(14) 0.0015(12)
C22 0.0195(15) 0.0149(14) 0.0371(17) 0.0029(12) 0.0025(13) 0.0029(11)
C23 0.0274(16) 0.0141(14) 0.0287(16) -0.0005(11) 0.0031(13) 0.0021(11)
C24 0.0187(15) 0.0130(14) 0.0424(18) 0.0005(12) 0.0076(13) 0.0029(11)
C25 0.043(2) 0.031(2) 0.046(2) -0.0022(16) -0.0190(18) 0.0059(17)
C26 0.061(3) 0.032(2) 0.044(2) 0.0108(17) 0.027(2) 0.0065(18)
C27 0.0254(18) 0.0266(19) 0.070(3) -0.0014(17) 0.0048(18) -0.0075(14)
C28 0.062(3) 0.0253(18) 0.0326(19) -0.0050(14) 0.0087(18) 0.0032(17)
C29 0.0259(18) 0.0263(18) 0.070(3) 0.0012(17) 0.0198(18) 0.0013(14)
C30 0.0313(17) 0.0338(17) 0.0186(14) -0.0065(12) 0.0107(13) 0.0054(13)
C31 0.0258(16) 0.0281(16) 0.0271(16) -0.0029(12) 0.0128(13) 0.0075(13)
C32 0.0200(15) 0.0344(17) 0.0247(15) -0.0001(13) 0.0111(13) 0.0068(12)
C33 0.0259(16) 0.0334(17) 0.0253(15) 0.0027(13) 0.0168(13) 0.0039(13)
C34 0.0302(18) 0.0361(18) 0.0202(15) 0.0022(13) 0.0137(14) 0.0083(14)
C35 0.038(2) 0.045(2) 0.0320(18) -0.0157(16) 0.0083(16) 0.0006(16)
C36 0.046(2) 0.0289(18) 0.044(2) 0.0011(15) 0.0212(18) 0.0165(16)
C37 0.0226(17) 0.058(2) 0.0331(18) 0.0008(17) 0.0085(15) 0.0111(16)
C38 0.036(2) 0.042(2) 0.044(2) 0.0043(16) 0.0216(18) -0.0045(16)
C39 0.046(2) 0.050(2) 0.0245(17) 0.0083(15) 0.0068(16) 0.0116(18)
C40 0.0191(14) 0.0192(14) 0.0196(14) 0.0009(11) 0.0071(12) -0.0006(11)
C42 0.0196(15) 0.0201(14) 0.0192(14) -0.0027(11) 0.0058(12) 0.0011(11)
C43 0.0194(14) 0.0227(15) 0.0221(14) 0.0000(11) 0.0063(12) 0.0007(11)
C44 0.0330(18) 0.0259(16) 0.0208(15) -0.0015(12) -0.0010(13) -0.0004(13)
C45 0.039(2) 0.0159(15) 0.0360(18) -0.0045(12) 0.0044(15) 0.0010(13)
C46 0.045(2) 0.0206(16) 0.0333(18) 0.0043(13) 0.0079(16) 0.0066(14)
C47 0.063(3) 0.0329(19) 0.0222(16) 0.0046(14) 0.0005(17) 0.0098(17)
C48 0.041(2) 0.0228(16) 0.0226(15) -0.0031(12) 0.0025(14) 0.0035(13)
C49 0.0230(16) 0.0378(19) 0.0321(17) -0.0085(14) 0.0087(14) 0.0078(14)
C50 0.0185(16) 0.045(2) 0.060(2) -0.0233(18) 0.0202(17) -0.0044(14)
C51 0.041(2) 0.0346(19) 0.057(2) 0.0009(17) 0.039(2) 0.0022(16)
C52 0.0357(19) 0.040(2) 0.0265(17) 0.0001(14) 0.0177(15) 0.0102(15)
C53 0.0216(15) 0.0304(17) 0.0290(16) -0.0096(13) 0.0091(13) 0.0048(12)
C54 0.042(2) 0.075(3) 0.037(2) 0.000(2) 0.0063(18) 0.032(2)
C55 0.021(2) 0.086(4) 0.128(6) -0.065(4) 0.019(3) -0.013(2)
C56 0.088(4) 0.047(3) 0.117(5) 0.012(3) 0.083(4) 0.001(3)
C57 0.071(3) 0.095(4) 0.0242(19) 0.006(2) 0.017(2) 0.036(3)
C58 0.039(2) 0.037(2) 0.054(2) -0.0199(18) 0.0150(19) 0.0006(16)
C59 0.0410(19) 0.0145(14) 0.0238(15) -0.0043(11) 0.0110(14) 0.0016(12)
C60 0.0252(16) 0.0142(14) 0.044(2) -0.0025(13) -0.0014(14) 0.0018(12)
C61 0.079(3) 0.0133(15) 0.0217(16) -0.0026(12) 0.0122(17) -0.0075(16)
C62 0.047(2) 0.0135(15) 0.076(3) -0.0139(16) 0.043(2) -0.0120(14)
C63 0.0283(18) 0.0181(16) 0.048(2) -0.0071(14) -0.0049(16) -0.0011(13)
C64 0.135(5) 0.031(2) 0.052(3) -0.0031(19) 0.063(3) -0.003(3)
C65 0.034(2) 0.024(2) 0.158(6) -0.008(3) -0.006(3) 0.0046(17)
C66 0.207(8) 0.032(2) 0.030(2) 0.0055(18) 0.006(4) -0.020(3)
C67 0.104(5) 0.040(3) 0.202(8) -0.030(4) 0.121(5) -0.027(3)
C68 0.058(3) 0.035(2) 0.110(4) -0.017(3) -0.051(3) 0.004(2)
C69 0.0195(15) 0.0364(18) 0.0281(16) 0.0037(13) 0.0078(13) -0.0069(13)
C70 0.0227(16) 0.0253(16) 0.0405(19) -0.0056(14) 0.0072(14) -0.0081(12)
C71 0.0188(15) 0.0380(18) 0.0256(16) -0.0086(13) 0.0056(13) -0.0066(13)
C72 0.0137(14) 0.0316(17) 0.0288(16) -0.0007(13) 0.0035(12) -0.0008(12)
C73 0.0163(15) 0.0340(17) 0.0301(17) -0.0067(13) 0.0096(13) -0.0043(12)
C74 0.034(2) 0.060(3) 0.046(2) 0.021(2) 0.0156(18) -0.0092(19)
C75 0.038(2) 0.030(2) 0.076(3) -0.0143(19) 0.010(2) -0.0099(16)
C76 0.033(2) 0.070(3) 0.0276(18) -0.0118(18) 0.0054(16) -0.0111(19)
C77 0.0263(19) 0.044(2) 0.048(2) 0.0102(17) 0.0039(17) 0.0040(15)
C78 0.0296(19) 0.055(2) 0.044(2) -0.0176(18) 0.0196(17) -0.0037(17)

loop_
_atom_type_symbol
_atom_type_description
_atom_type_scat_dispersion_real
_atom_type_scat_dispersion_imag
_atom_type_scat_source
C C 0.0033 0.0016 'International Tables Vol C Tables 4.2.6.8 and 6.1.1.4'
H H 0.0000 0.0000 'International Tables Vol C Tables 4.2.6.8 and 6.1.1.4'
Ru Ru -1.2594 0.8363 'International Tables Vol C Tables 4.2.6.8 and 6.1.1.4'

loop_
_geom_angle_atom_site_label_1
_geom_angle_atom_site_label_2
_geom_angle_atom_site_label_3
_geom_angle
C1 Ru1 C3 92.93(11)
C1 Ru1 C2A 87.7(2)
C3 Ru1 C2A 37.3(2)
C1 Ru1 C13 102.62(12)
C3 Ru1 C13 149.28(11)
C2A Ru1 C13 165.5(2)
C1 Ru1 C12 101.55(12)
C3 Ru1 C12 161.55(12)
C2A Ru1 C12 131.1(2)
C13 Ru1 C12 37.30(12)
C1 Ru1 C14 134.33(12)
C3 Ru1 C14 114.26(11)
C2A Ru1 C14 136.1(2)
C13 Ru1 C14 38.08(12)
C12 Ru1 C14 62.59(11)
C1 Ru1 C11 131.48(12)
C3 Ru1 C11 123.88(12)
C2A Ru1 C11 102.9(2)
C13 Ru1 C11 62.62(12)
C12 Ru1 C11 37.75(12)
C14 Ru1 C11 61.88(11)
C1 Ru1 C10 163.28(11)
C3 Ru1 C10 103.79(11)
C2A Ru1 C10 105.8(2)
C13 Ru1 C10 62.45(11)
C12 Ru1 C10 62.17(11)
C14 Ru1 C10 36.76(11)
C11 Ru1 C10 36.68(11)
C1 Ru1 Ru3 49.33(8)
C3 Ru1 Ru3 51.72(8)
C2A Ru1 Ru3 71.5(2)
C13 Ru1 Ru3 122.95(8)
C12 Ru1 Ru3 146.43(9)
C14 Ru1 Ru3 122.21(8)
C11 Ru1 Ru3 174.43(9)
C10 Ru1 Ru3 144.09(8)
C1 Ru1 Ru2 45.03(8)
C3 Ru1 Ru2 69.38(7)
C2A Ru1 Ru2 46.1(2)
C13 Ru1 Ru2 138.79(8)
C12 Ru1 Ru2 113.54(8)
C14 Ru1 Ru2 176.13(8)
C11 Ru1 Ru2 115.27(8)
C10 Ru1 Ru2 142.38(8)
Ru3 Ru1 Ru2 60.833(8)
C1 Ru2 C2A 95.1(3)
C1 Ru2 C2 95.16(15)
C2A Ru2 C2 37.1(3)
C1 Ru2 C24 149.71(12)
C2A Ru2 C24 96.6(3)
C2 Ru2 C24 110.88(15)
C1 Ru2 C23 113.79(11)
C2A Ru2 C23 122.1(3)
C2 Ru2 C23 147.89(15)
C24 Ru2 C23 37.63(11)
C1 Ru2 C20 157.68(12)
C2A Ru2 C20 105.5(3)
C2 Ru2 C20 96.34(14)
C24 Ru2 C20 36.82(12)
C23 Ru2 C20 61.82(11)
C1 Ru2 C22 101.36(11)
C2A Ru2 C22 157.6(3)
C2 Ru2 C22 152.53(14)
C24 Ru2 C22 61.81(11)
C23 Ru2 C22 36.64(11)
C20 Ru2 C22 61.38(11)
C1 Ru2 C21 120.93(12)
C2A Ru2 C21 140.0(2)
C2 Ru2 C21 115.98(14)
C24 Ru2 C21 61.57(11)
C23 Ru2 C21 61.34(11)
C20 Ru2 C21 36.82(11)
C22 Ru2 C21 36.55(11)
C1 Ru2 Ru3 47.95(8)
C2A Ru2 Ru3 72.1(2)
C2 Ru2 Ru3 51.59(12)
C24 Ru2 Ru3 161.76(8)
C23 Ru2 Ru3 160.39(8)
C20 Ru2 Ru3 131.18(8)
C22 Ru2 Ru3 130.34(8)
C21 Ru2 Ru3 118.24(8)
C1 Ru2 Ru1 47.42(8)
C2A Ru2 Ru1 51.6(2)
C2 Ru2 Ru1 71.47(12)
C24 Ru2 Ru1 126.13(8)
C23 Ru2 Ru1 117.92(8)
C20 Ru2 Ru1 154.89(8)
C22 Ru2 Ru1 135.31(8)
C21 Ru2 Ru1 168.03(8)
Ru3 Ru2 Ru1 57.906(8)
C1 Ru3 C3 92.04(11)
C1 Ru3 C2 88.02(14)
C3 Ru3 C2 37.02(13)
C1 Ru3 C32 102.15(12)
C3 Ru3 C32 149.76(11)
C2 Ru3 C32 165.86(14)
C1 Ru3 C33 99.68(12)
C3 Ru3 C33 163.70(12)
C2 Ru3 C33 131.50(14)
C32 Ru3 C33 37.63(12)
C1 Ru3 C34 129.10(12)
C3 Ru3 C34 126.28(12)
C2 Ru3 C34 103.29(14)
C32 Ru3 C34 62.67(12)
C33 Ru3 C34 37.62(12)
C1 Ru3 C31 134.56(12)
C3 Ru3 C31 115.94(11)
C2 Ru3 C31 135.97(14)
C32 Ru3 C31 37.76(12)
C33 Ru3 C31 62.64(11)
C34 Ru3 C31 61.96(11)
C1 Ru3 C30 161.84(12)
C3 Ru3 C30 106.07(11)
C2 Ru3 C30 105.60(14)
C32 Ru3 C30 62.51(12)
C33 Ru3 C30 62.33(12)
C34 Ru3 C30 36.82(12)
C31 Ru3 C30 36.98(11)
C1 Ru3 Ru1 49.00(8)
C3 Ru3 Ru1 51.02(8)
C2 Ru3 Ru1 71.44(11)
C32 Ru3 Ru1 122.67(8)
C33 Ru3 Ru1 144.57(9)
C34 Ru3 Ru1 173.95(8)
C31 Ru3 Ru1 123.85(8)
C30 Ru3 Ru1 146.56(9)
C1 Ru3 Ru2 45.23(8)
C3 Ru3 Ru2 69.37(7)
C2 Ru3 Ru2 46.64(11)
C32 Ru3 Ru2 138.01(9)
C33 Ru3 Ru2 111.49(8)
C34 Ru3 Ru2 113.04(8)
C31 Ru3 Ru2 174.06(8)
C30 Ru3 Ru2 140.69(8)
Ru1 Ru3 Ru2 61.261(8)
C40 Ru4 C42 92.44(11)
C40 Ru4 C41A 88.57(17)
C42 Ru4 C41A 36.81(17)
C40 Ru4 C51 102.16(13)
C42 Ru4 C51 160.07(14)
C41A Ru4 C51 129.04(19)
C40 Ru4 C50 133.62(13)
C42 Ru4 C50 122.51(14)
C41A Ru4 C50 101.79(19)
C51 Ru4 C50 38.00(15)
C40 Ru4 C52 101.18(12)
C42 Ru4 C52 152.05(12)
C41A Ru4 C52 164.54(19)
C51 Ru4 C52 37.38(14)
C50 Ru4 C52 62.81(14)
C40 Ru4 C53 131.20(12)
C42 Ru4 C53 117.06(11)
C41A Ru4 C53 138.43(17)
C51 Ru4 C53 62.30(12)
C50 Ru4 C53 62.00(12)
C52 Ru4 C53 37.43(12)
C40 Ru4 C49 162.71(12)
C42 Ru4 C49 104.54(12)
C41A Ru4 C49 106.92(18)
C51 Ru4 C49 62.25(13)
C50 Ru4 C49 36.92(13)
C52 Ru4 C49 62.08(12)
C53 Ru4 C49 36.68(11)
C40 Ru4 Ru6 49.20(8)
C42 Ru4 Ru6 51.29(8)
C41A Ru4 Ru6 71.74(16)
C51 Ru4 Ru6 147.86(11)
C50 Ru4 Ru6 173.36(11)
C52 Ru4 Ru6 123.69(10)
C53 Ru4 Ru6 121.76(8)
C49 Ru4 Ru6 142.53(9)
C40 Ru4 Ru5 45.15(8)
C42 Ru4 Ru5 69.31(7)
C41A Ru4 Ru5 47.09(15)
C51 Ru4 Ru5 112.05(9)
C50 Ru4 Ru5 115.86(9)
C52 Ru4 Ru5 136.22(9)
C53 Ru4 Ru5 173.59(9)
C49 Ru4 Ru5 144.92(8)
Ru6 Ru4 Ru5 61.048(8)
C40 Ru5 C41 94.59(17)
C40 Ru5 C41A 95.02(18)
C41 Ru5 C41A 37.7(2)
C40 Ru5 C59 152.14(12)
C41 Ru5 C59 97.01(17)
C41A Ru5 C59 109.55(18)
C40 Ru5 C63 155.88(13)
C41 Ru5 C63 107.13(18)
C41A Ru5 C63 95.90(19)
C59 Ru5 C63 36.54(12)
C40 Ru5 C60 116.17(12)
C41 Ru5 C60 120.62(18)
C41A Ru5 C60 145.72(19)
C59 Ru5 C60 37.02(12)
C63 Ru5 C60 61.40(12)
C40 Ru5 C62 119.47(13)
C41 Ru5 C62 142.08(19)
C41A Ru5 C62 116.9(2)
C59 Ru5 C62 60.98(12)
C63 Ru5 C62 36.76(14)
C60 Ru5 C62 60.92(12)
C40 Ru5 C61 101.81(12)
C41 Ru5 C61 156.56(18)
C41A Ru5 C61 153.2(2)
C59 Ru5 C61 61.14(11)
C63 Ru5 C61 61.15(13)
C60 Ru5 C61 36.49(13)
C62 Ru5 C61 36.33(15)
C40 Ru5 Ru6 47.66(8)
C41 Ru5 Ru6 50.97(15)
C41A Ru5 Ru6 71.79(17)
C59 Ru5 Ru6 127.66(8)
C63 Ru5 Ru6 156.37(10)
C60 Ru5 Ru6 118.40(8)
C62 Ru5 Ru6 166.62(11)
C61 Ru5 Ru6 134.62(10)
C40 Ru5 Ru4 47.39(8)
C41 Ru5 Ru4 71.85(16)
C41A Ru5 Ru4 51.75(16)
C59 Ru5 Ru4 160.21(8)
C63 Ru5 Ru4 129.87(9)
C60 Ru5 Ru4 162.42(9)
C62 Ru5 Ru4 118.18(8)
C61 Ru5 Ru4 131.54(9)
Ru6 Ru5 Ru4 57.869(8)
C40 Ru6 C42 92.39(11)
C40 Ru6 C41 87.42(17)
C42 Ru6 C41 37.70(16)
C40 Ru6 C71 102.35(12)
C42 Ru6 C71 148.07(11)
C41 Ru6 C71 166.87(17)
C40 Ru6 C72 98.61(12)
C42 Ru6 C72 165.49(11)
C41 Ru6 C72 132.99(17)
C71 Ru6 C72 37.54(11)
C40 Ru6 C73 127.35(12)
C42 Ru6 C73 127.88(11)
C41 Ru6 C73 104.43(17)
C71 Ru6 C73 62.68(11)
C72 Ru6 C73 37.65(11)
C40 Ru6 C70 135.41(12)
C42 Ru6 C70 114.97(12)
C41 Ru6 C70 135.79(17)
C71 Ru6 C70 37.73(12)
C72 Ru6 C70 62.61(12)
C73 Ru6 C70 62.08(12)
C40 Ru6 C69 160.93(12)
C42 Ru6 C69 106.54(11)
C41 Ru6 C69 106.07(17)
C71 Ru6 C69 62.44(12)
C72 Ru6 C69 62.35(11)
C73 Ru6 C69 36.95(12)
C70 Ru6 C69 36.95(12)
C40 Ru6 Ru4 48.92(8)
C42 Ru6 Ru4 51.51(8)
C41 Ru6 Ru4 71.66(15)
C71 Ru6 Ru4 121.40(8)
C72 Ru6 Ru4 142.63(8)
C73 Ru6 Ru4 174.03(8)
C70 Ru6 Ru4 123.88(9)
C69 Ru6 Ru4 147.85(9)
C40 Ru6 Ru5 45.16(8)
C42 Ru6 Ru5 69.41(8)
C41 Ru6 Ru5 45.81(14)
C71 Ru6 Ru5 139.20(9)
C72 Ru6 Ru5 112.33(8)
C73 Ru6 Ru5 112.95(8)
C70 Ru6 Ru5 174.63(9)
C69 Ru6 Ru5 140.11(9)
Ru4 Ru6 Ru5 61.083(8)
Ru2 C1 Ru1 87.55(12)
Ru2 C1 Ru3 86.82(11)
Ru1 C1 Ru3 81.67(10)
C3 C2 Ru2 111.6(3)
C3 C2 Ru3 70.3(2)
Ru2 C2 Ru3 81.76(15)
C3 C2A Ru2 112.1(5)
C3 C2A Ru1 69.1(4)
Ru2 C2A Ru1 82.3(3)
C2 C3 C2A 55.5(4)
C2 C3 C4 127.1(3)
C2A C3 C4 124.6(4)
C2 C3 Ru1 107.5(2)
C2A C3 Ru1 73.6(4)
C4 C3 Ru1 123.6(2)
C2 C3 Ru3 72.7(2)
C2A C3 Ru3 106.5(4)
C4 C3 Ru3 128.0(2)
Ru1 C3 Ru3 77.26(9)
C9 C4 C5 117.2(3)
C9 C4 C3 119.8(3)
C5 C4 C3 122.9(3)
C6 C5 C4 120.9(3)
C7 C6 C5 121.0(3)
C6 C7 C8 119.1(3)
C7 C8 C9 120.5(3)
C8 C9 C4 121.3(3)
C11 C10 C14 107.8(3)
C11 C10 C15 126.4(3)
C14 C10 C15 125.8(3)
C11 C10 Ru1 70.19(17)
C14 C10 Ru1 69.74(16)
C15 C10 Ru1 127.3(2)
C10 C11 C12 108.4(3)
C10 C11 C16 125.9(3)
C12 C11 C16 125.5(3)
C10 C11 Ru1 73.13(17)
C12 C11 Ru1 70.35(17)
C16 C11 Ru1 127.2(2)
C13 C12 C11 107.9(3)
C13 C12 C17 124.7(3)
C11 C12 C17 127.1(3)
C13 C12 Ru1 70.89(17)
C11 C12 Ru1 71.91(17)
C17 C12 Ru1 127.6(2)
C12 C13 C14 107.6(3)
C12 C13 C18 126.2(3)
C14 C13 C18 125.8(3)
C12 C13 Ru1 71.81(17)
C14 C13 Ru1 71.79(17)
C18 C13 Ru1 127.0(2)
C10 C14 C13 108.3(3)
C10 C14 C19 126.1(3)
C13 C14 C19 124.8(3)
C10 C14 Ru1 73.49(17)
C13 C14 Ru1 70.13(16)
C19 C14 Ru1 130.4(2)
C24 C20 C21 108.2(3)
C24 C20 C25 126.6(3)
C21 C20 C25 125.1(3)
C24 C20 Ru2 70.55(17)
C21 C20 Ru2 72.44(17)
C25 C20 Ru2 126.3(2)
C22 C21 C20 107.9(3)
C22 C21 C26 125.7(3)
C20 C21 C26 125.2(3)
C22 C21 Ru2 71.58(17)
C20 C21 Ru2 70.75(17)
C26 C21 Ru2 133.0(2)
C23 C22 C21 108.1(3)
C23 C22 C27 126.4(3)
C21 C22 C27 125.3(3)
C23 C22 Ru2 70.41(16)
C21 C22 Ru2 71.87(17)
C27 C22 Ru2 126.7(2)
C22 C23 C24 107.9(3)
C22 C23 C28 126.0(3)
C24 C23 C28 125.3(3)
C22 C23 Ru2 72.95(17)
C24 C23 Ru2 70.72(16)
C28 C23 Ru2 130.2(2)
C20 C24 C23 107.9(3)
C20 C24 C29 126.5(3)
C23 C24 C29 125.4(3)
C20 C24 Ru2 72.63(17)
C23 C24 Ru2 71.65(16)
C29 C24 Ru2 125.7(2)
C34 C30 C31 108.2(3)
C34 C30 C35 125.2(3)
C31 C30 C35 126.6(3)
C34 C30 Ru3 70.63(17)
C31 C30 Ru3 71.09(16)
C35 C30 Ru3 124.7(2)
C30 C31 C32 107.6(3)
C30 C31 C36 127.0(3)
C32 C31 C36 124.8(3)
C30 C31 Ru3 71.93(16)
C32 C31 Ru3 69.54(16)
C36 C31 Ru3 130.6(2)
C33 C32 C31 108.2(3)
C33 C32 C37 125.9(3)
C31 C32 C37 125.7(3)
C33 C32 Ru3 71.83(17)
C31 C32 Ru3 72.70(17)
C37 C32 Ru3 125.6(2)
C32 C33 C34 107.4(3)
C32 C33 C38 126.0(3)
C34 C33 C38 126.5(3)
C32 C33 Ru3 70.54(17)
C34 C33 Ru3 71.61(17)
C38 C33 Ru3 126.4(2)
C30 C34 C33 108.6(3)
C30 C34 C39 125.6(3)
C33 C34 C39 125.6(3)
C30 C34 Ru3 72.55(17)
C33 C34 Ru3 70.78(17)
C39 C34 Ru3 126.4(2)
Ru5 C40 Ru4 87.46(12)
Ru5 C40 Ru6 87.18(11)
Ru4 C40 Ru6 81.88(10)
C42 C41 Ru5 112.7(3)
C42 C41 Ru6 70.3(2)
Ru5 C41 Ru6 83.2(2)
C42 C41A Ru5 110.6(4)
C42 C41A Ru4 69.6(3)
Ru5 C41A Ru4 81.2(2)
C41A C42 C41 56.5(3)
C41A C42 C43 123.6(3)
C41 C42 C43 126.8(3)
C41A C42 Ru6 108.2(3)
C41 C42 Ru6 72.0(3)
C43 C42 Ru6 126.9(2)
C41A C42 Ru4 73.6(3)
C41 C42 Ru4 106.0(3)
C43 C42 Ru4 125.7(2)
Ru6 C42 Ru4 77.20(10)
C48 C43 C44 117.6(3)
C48 C43 C42 120.0(3)
C44 C43 C42 122.4(3)
C45 C44 C43 121.2(3)
C46 C45 C44 120.5(3)
C45 C46 C47 119.7(3)
C46 C47 C48 120.2(3)
C43 C48 C47 120.7(3)
C50 C49 C53 107.6(3)
C50 C49 C54 125.9(4)
C53 C49 C54 126.4(3)
C50 C49 Ru4 69.16(18)
C53 C49 Ru4 70.52(17)
C54 C49 Ru4 126.7(2)
C49 C50 C51 108.2(3)
C49 C50 C55 124.8(4)
C51 C50 C55 126.5(4)
C49 C50 Ru4 73.92(19)
C51 C50 Ru4 70.80(19)
C55 C50 Ru4 127.3(3)
C52 C51 C50 107.8(3)
C52 C51 C56 124.8(4)
C50 C51 C56 127.1(4)
C52 C51 Ru4 71.65(19)
C50 C51 Ru4 71.2(2)
C56 C51 Ru4 128.2(3)
C51 C52 C53 107.9(3)
C51 C52 C57 126.2(4)
C53 C52 C57 125.6(4)
C51 C52 Ru4 70.96(19)
C53 C52 Ru4 72.37(18)
C57 C52 Ru4 126.8(3)
C49 C53 C52 108.5(3)
C49 C53 C58 125.9(3)
C52 C53 C58 125.1(3)
C49 C53 Ru4 72.80(17)
C52 C53 Ru4 70.19(17)
C58 C53 Ru4 129.2(2)
C63 C59 C60 108.4(3)
C63 C59 C64 127.6(4)
C60 C59 C64 123.6(4)
C63 C59 Ru5 72.01(18)
C60 C59 Ru5 72.15(17)
C64 C59 Ru5 126.9(2)
C61 C60 C59 107.5(3)
C61 C60 C65 125.4(4)
C59 C60 C65 126.0(4)
C61 C60 Ru5 72.48(18)
C59 C60 Ru5 70.83(17)
C65 C60 Ru5 131.5(2)
C62 C61 C60 107.9(3)
C62 C61 C66 126.1(5)
C60 C61 C66 125.8(5)
C62 C61 Ru5 71.42(18)
C60 C61 Ru5 71.03(17)
C66 C61 Ru5 126.6(3)
C61 C62 C63 108.3(3)
C61 C62 C67 126.7(5)
C63 C62 C67 124.1(5)
C61 C62 Ru5 72.25(19)
C63 C62 Ru5 70.92(18)
C67 C62 Ru5 131.3(3)
C59 C63 C62 107.8(3)
C59 C63 C68 125.0(4)
C62 C63 C68 127.1(4)
C59 C63 Ru5 71.45(17)
C62 C63 Ru5 72.33(19)
C68 C63 Ru5 125.6(2)
C73 C69 C70 107.9(3)
C73 C69 C74 126.0(3)
C70 C69 C74 126.1(3)
C73 C69 Ru6 70.33(17)
C70 C69 Ru6 70.71(17)
C74 C69 Ru6 125.9(2)
C69 C70 C71 107.8(3)
C69 C70 C75 126.3(3)
C71 C70 C75 125.0(3)
C69 C70 Ru6 72.34(17)
C71 C70 Ru6 69.59(17)
C75 C70 Ru6 131.7(2)
C72 C71 C70 108.3(3)
C72 C71 C76 125.8(3)
C70 C71 C76 125.6(3)
C72 C71 Ru6 71.77(17)
C70 C71 Ru6 72.69(18)
C76 C71 Ru6 126.4(2)
C71 C72 C73 107.7(3)
C71 C72 C77 125.0(3)
C73 C72 C77 127.2(3)
C71 C72 Ru6 70.69(17)
C73 C72 Ru6 71.82(17)
C77 C72 Ru6 126.1(2)
C69 C73 C72 108.3(3)
C69 C73 C78 124.8(3)
C72 C73 C78 126.5(3)
C69 C73 Ru6 72.72(17)
C72 C73 Ru6 70.53(17)
C78 C73 Ru6 127.9(2)

loop_
_geom_bond_atom_site_label_1
_geom_bond_atom_site_label_2
_geom_bond_distance
Ru1 C1 2.039(3)
Ru1 C3 2.131(3)
Ru1 C2A 2.188(8)
Ru1 C13 2.212(3)
Ru1 C12 2.223(3)
Ru1 C14 2.234(3)
Ru1 C11 2.244(3)
Ru1 C10 2.283(3)
Ru1 Ru3 2.6733(3)
Ru1 Ru2 2.7668(3)
Ru2 C1 1.959(3)
Ru2 C2A 2.011(8)
Ru2 C2 2.024(4)
Ru2 C24 2.232(3)
Ru2 C23 2.245(3)
Ru2 C20 2.260(3)
Ru2 C22 2.278(3)
Ru2 C21 2.282(3)
Ru2 Ru3 2.7554(3)
Ru3 C1 2.049(3)
Ru3 C3 2.151(3)
Ru3 C2 2.182(4)
Ru3 C32 2.209(3)
Ru3 C33 2.226(3)
Ru3 C34 2.237(3)
Ru3 C31 2.251(3)
Ru3 C30 2.262(3)
Ru4 C40 2.035(3)
Ru4 C42 2.145(3)
Ru4 C41A 2.195(6)
Ru4 C51 2.211(3)
Ru4 C50 2.216(3)
Ru4 C52 2.220(3)
Ru4 C53 2.249(3)
Ru4 C49 2.279(3)
Ru4 Ru6 2.6725(3)
Ru4 Ru5 2.7624(3)
Ru5 C40 1.960(3)
Ru5 C41 1.994(5)
Ru5 C41A 2.047(6)
Ru5 C59 2.236(3)
Ru5 C63 2.244(3)
Ru5 C60 2.254(3)
Ru5 C62 2.262(3)
Ru5 C61 2.273(3)
Ru5 Ru6 2.7614(3)
Ru6 C40 2.044(3)
Ru6 C42 2.139(3)
Ru6 C41 2.160(5)
Ru6 C71 2.204(3)
Ru6 C72 2.218(3)
Ru6 C73 2.235(3)
Ru6 C70 2.245(3)
Ru6 C69 2.267(3)
C2 C3 1.376(5)
C2A C3 1.382(9)
C3 C4 1.471(4)
C4 C9 1.396(4)
C4 C5 1.405(4)
C5 C6 1.386(4)
C6 C7 1.377(5)
C7 C8 1.381(5)
C8 C9 1.388(5)
C10 C11 1.425(4)
C10 C14 1.425(4)
C10 C15 1.493(4)
C11 C12 1.445(5)
C11 C16 1.500(5)
C12 C13 1.418(4)
C12 C17 1.504(5)
C13 C14 1.450(5)
C13 C18 1.503(5)
C14 C19 1.509(4)
C20 C24 1.419(5)
C20 C21 1.434(4)
C20 C25 1.501(4)
C21 C22 1.430(4)
C21 C26 1.499(5)
C22 C23 1.422(4)
C22 C27 1.502(4)
C23 C24 1.444(4)
C23 C28 1.512(5)
C24 C29 1.506(4)
C30 C34 1.421(5)
C30 C31 1.431(4)
C30 C35 1.505(5)
C31 C32 1.443(5)
C31 C36 1.506(4)
C32 C33 1.430(4)
C32 C37 1.497(5)
C33 C34 1.439(5)
C33 C38 1.501(5)
C34 C39 1.505(4)
C41 C42 1.389(6)
C41A C42 1.371(6)
C42 C43 1.479(4)
C43 C48 1.395(4)
C43 C44 1.399(4)
C44 C45 1.383(4)
C45 C46 1.368(5)
C46 C47 1.383(5)
C47 C48 1.395(5)
C49 C50 1.424(5)
C49 C53 1.425(4)
C49 C54 1.495(5)
C50 C51 1.441(6)
C50 C55 1.504(5)
C51 C52 1.420(5)
C51 C56 1.491(5)
C52 C53 1.434(5)
C52 C57 1.514(5)
C53 C58 1.501(5)
C59 C63 1.404(5)
C59 C60 1.426(4)
C59 C64 1.506(5)
C60 C61 1.417(5)
C60 C65 1.497(5)
C61 C62 1.414(6)
C61 C66 1.502(5)
C62 C63 1.421(5)
C62 C67 1.510(5)
C63 C68 1.511(5)
C69 C73 1.427(5)
C69 C70 1.430(5)
C69 C74 1.499(5)
C70 C71 1.439(5)
C70 C75 1.502(5)
C71 C72 1.423(4)
C71 C76 1.492(5)
C72 C73 1.437(4)
C72 C77 1.503(5)
C73 C78 1.497(4)

loop_
_geom_torsion_atom_site_label_1
_geom_torsion_atom_site_label_2
_geom_torsion_atom_site_label_3
_geom_torsion_atom_site_label_4
_geom_torsion
C3 Ru1 Ru2 C1 -116.93(14)
C2A Ru1 Ru2 C1 -152.1(3)
C13 Ru1 Ru2 C1 47.78(17)
C12 Ru1 Ru2 C1 82.74(15)
C14 Ru1 Ru2 C1 82.4(13)
C11 Ru1 Ru2 C1 124.31(15)
C10 Ru1 Ru2 C1 157.14(17)
Ru3 Ru1 Ru2 C1 -60.17(11)
C1 Ru1 Ru2 C2A 152.1(3)
C3 Ru1 Ru2 C2A 35.1(3)
C13 Ru1 Ru2 C2A -160.2(3)
C12 Ru1 Ru2 C2A -125.2(3)
C14 Ru1 Ru2 C2A -125.6(13)
C11 Ru1 Ru2 C2A -83.6(3)
C10 Ru1 Ru2 C2A -50.8(3)
Ru3 Ru1 Ru2 C2A 91.9(3)
C1 Ru1 Ru2 C2 115.89(17)
C3 Ru1 Ru2 C2 -1.04(15)
C2A Ru1 Ru2 C2 -36.2(3)
C13 Ru1 Ru2 C2 163.67(18)
C12 Ru1 Ru2 C2 -161.37(16)
C14 Ru1 Ru2 C2 -161.7(13)
C11 Ru1 Ru2 C2 -119.80(16)
C10 Ru1 Ru2 C2 -86.96(18)
Ru3 Ru1 Ru2 C2 55.72(13)
C1 Ru1 Ru2 C24 -141.36(15)
C3 Ru1 Ru2 C24 101.71(13)
C2A Ru1 Ru2 C24 66.6(3)
C13 Ru1 Ru2 C24 -93.58(16)
C12 Ru1 Ru2 C24 -58.62(14)
C14 Ru1 Ru2 C24 -59.0(13)
C11 Ru1 Ru2 C24 -17.05(14)
C10 Ru1 Ru2 C24 15.78(16)
Ru3 Ru1 Ru2 C24 158.47(10)
C1 Ru1 Ru2 C23 -97.65(14)
C3 Ru1 Ru2 C23 145.41(12)
C2A Ru1 Ru2 C23 110.3(3)
C13 Ru1 Ru2 C23 -49.87(16)
C12 Ru1 Ru2 C23 -14.91(13)
C14 Ru1 Ru2 C23 -15.3(13)
C11 Ru1 Ru2 C23 26.66(13)
C10 Ru1 Ru2 C23 59.49(16)
Ru3 Ru1 Ru2 C23 -157.82(9)
C1 Ru1 Ru2 C20 179.7(2)
C3 Ru1 Ru2 C20 62.8(2)
C2A Ru1 Ru2 C20 27.7(4)
C13 Ru1 Ru2 C20 -132.5(2)
C12 Ru1 Ru2 C20 -97.5(2)
C14 Ru1 Ru2 C20 -97.9(13)
C11 Ru1 Ru2 C20 -56.0(2)
C10 Ru1 Ru2 C20 -23.1(2)
Ru3 Ru1 Ru2 C20 119.57(19)
C1 Ru1 Ru2 C22 -56.73(16)
C3 Ru1 Ru2 C22 -173.67(14)
C2A Ru1 Ru2 C22 151.2(3)
C13 Ru1 Ru2 C22 -8.95(17)
C12 Ru1 Ru2 C22 26.01(15)
C14 Ru1 Ru2 C22 25.6(13)
C11 Ru1 Ru2 C22 67.58(15)
C10 Ru1 Ru2 C22 100.41(17)
Ru3 Ru1 Ru2 C22 -116.91(11)
C1 Ru1 Ru2 C21 -14.4(4)
C3 Ru1 Ru2 C21 -131.4(4)
C2A Ru1 Ru2 C21 -166.5(5)
C13 Ru1 Ru2 C21 33.3(4)
C12 Ru1 Ru2 C21 68.3(4)
C14 Ru1 Ru2 C21 67.9(13)
C11 Ru1 Ru2 C21 109.9(4)
C10 Ru1 Ru2 C21 142.7(4)
Ru3 Ru1 Ru2 C21 -74.6(4)
C1 Ru1 Ru2 Ru3 60.17(11)
C3 Ru1 Ru2 Ru3 -56.76(8)
C2A Ru1 Ru2 Ru3 -91.9(3)
C13 Ru1 Ru2 Ru3 107.95(13)
C12 Ru1 Ru2 Ru3 142.91(10)
C14 Ru1 Ru2 Ru3 142.5(13)
C11 Ru1 Ru2 Ru3 -175.52(10)
C10 Ru1 Ru2 Ru3 -142.69(13)
C3 Ru1 Ru3 C1 139.82(14)
C2A Ru1 Ru3 C1 103.4(2)
C13 Ru1 Ru3 C1 -77.66(14)
C12 Ru1 Ru3 C1 -35.18(18)
C14 Ru1 Ru3 C1 -123.20(15)
C11 Ru1 Ru3 C1 100.7(9)
C10 Ru1 Ru3 C1 -165.09(17)
Ru2 Ru1 Ru3 C1 54.02(10)
C1 Ru1 Ru3 C3 -139.82(14)
C2A Ru1 Ru3 C3 -36.4(2)
C13 Ru1 Ru3 C3 142.52(14)
C12 Ru1 Ru3 C3 -175.00(18)
C14 Ru1 Ru3 C3 96.98(14)
C11 Ru1 Ru3 C3 -39.1(9)
C10 Ru1 Ru3 C3 55.08(17)
Ru2 Ru1 Ru3 C3 -85.80(9)
C1 Ru1 Ru3 C2 -104.09(16)
C3 Ru1 Ru3 C2 35.73(15)
C2A Ru1 Ru3 C2 -0.7(3)
C13 Ru1 Ru3 C2 178.25(15)
C12 Ru1 Ru3 C2 -139.27(19)
C14 Ru1 Ru3 C2 132.71(15)
C11 Ru1 Ru3 C2 -3.4(9)
C10 Ru1 Ru3 C2 90.81(18)
Ru2 Ru1 Ru3 C2 -50.07(11)
C1 Ru1 Ru3 C32 76.92(14)
C3 Ru1 Ru3 C32 -143.25(14)
C2A Ru1 Ru3 C32 -179.7(2)
C13 Ru1 Ru3 C32 -0.73(14)
C12 Ru1 Ru3 C32 41.74(18)
C14 Ru1 Ru3 C32 -46.28(14)
C11 Ru1 Ru3 C32 177.7(9)
C10 Ru1 Ru3 C32 -88.17(17)
Ru2 Ru1 Ru3 C32 130.94(10)
C1 Ru1 Ru3 C33 33.11(18)
C3 Ru1 Ru3 C33 172.94(17)
C2A Ru1 Ru3 C33 136.5(3)
C13 Ru1 Ru3 C33 -44.54(17)
C12 Ru1 Ru3 C33 -2.1(2)
C14 Ru1 Ru3 C33 -90.09(17)
C11 Ru1 Ru3 C33 133.8(9)
C10 Ru1 Ru3 C33 -132.0(2)
Ru2 Ru1 Ru3 C33 87.13(14)
C1 Ru1 Ru3 C34 -74.2(9)
C3 Ru1 Ru3 C34 65.6(9)
C2A Ru1 Ru3 C34 29.2(9)
C13 Ru1 Ru3 C34 -151.9(9)
C12 Ru1 Ru3 C34 -109.4(9)
C14 Ru1 Ru3 C34 162.6(9)
C11 Ru1 Ru3 C34 26.5(12)
C10 Ru1 Ru3 C34 120.7(9)
Ru2 Ru1 Ru3 C34 -20.2(9)
C1 Ru1 Ru3 C31 122.43(15)
C3 Ru1 Ru3 C31 -97.74(14)
C2A Ru1 Ru3 C31 -134.2(2)
C13 Ru1 Ru3 C31 44.78(14)
C12 Ru1 Ru3 C31 87.25(18)
C14 Ru1 Ru3 C31 -0.77(14)
C11 Ru1 Ru3 C31 -136.8(9)
C10 Ru1 Ru3 C31 -42.66(17)
Ru2 Ru1 Ru3 C31 176.45(10)
C1 Ru1 Ru3 C30 165.55(18)
C3 Ru1 Ru3 C30 -54.62(18)
C2A Ru1 Ru3 C30 -91.0(3)
C13 Ru1 Ru3 C30 87.90(18)
C12 Ru1 Ru3 C30 130.4(2)
C14 Ru1 Ru3 C30 42.35(18)
C11 Ru1 Ru3 C30 -93.7(9)
C10 Ru1 Ru3 C30 0.5(2)
Ru2 Ru1 Ru3 C30 -140.43(15)
C1 Ru1 Ru3 Ru2 -54.02(10)
C3 Ru1 Ru3 Ru2 85.80(9)
C2A Ru1 Ru3 Ru2 49.4(2)
C13 Ru1 Ru3 Ru2 -131.68(10)
C12 Ru1 Ru3 Ru2 -89.20(15)
C14 Ru1 Ru3 Ru2 -177.22(10)
C11 Ru1 Ru3 Ru2 46.7(9)
C10 Ru1 Ru3 Ru2 140.89(14)
C2A Ru2 Ru3 C1 -114.8(3)
C2 Ru2 Ru3 C1 -150.41(19)
C24 Ru2 Ru3 C1 -168.0(3)
C23 Ru2 Ru3 C1 24.1(3)
C20 Ru2 Ru3 C1 150.02(16)
C22 Ru2 Ru3 C1 65.29(15)
C21 Ru2 Ru3 C1 107.54(15)
Ru1 Ru2 Ru3 C1 -59.34(11)
C1 Ru2 Ru3 C3 115.28(14)
C2A Ru2 Ru3 C3 0.5(3)
C2 Ru2 Ru3 C3 -35.13(17)
C24 Ru2 Ru3 C3 -52.8(3)
C23 Ru2 Ru3 C3 139.4(3)
C20 Ru2 Ru3 C3 -94.70(13)
C22 Ru2 Ru3 C3 -179.43(13)
C21 Ru2 Ru3 C3 -137.18(12)
Ru1 Ru2 Ru3 C3 55.93(8)
C1 Ru2 Ru3 C2 150.41(19)
C2A Ru2 Ru3 C2 35.6(3)
C24 Ru2 Ru3 C2 -17.6(3)
C23 Ru2 Ru3 C2 174.6(3)
C20 Ru2 Ru3 C2 -59.58(19)
C22 Ru2 Ru3 C2 -144.30(19)
C21 Ru2 Ru3 C2 -102.05(18)
Ru1 Ru2 Ru3 C2 91.06(15)
C1 Ru2 Ru3 C32 -48.78(17)
C2A Ru2 Ru3 C32 -163.5(3)
C2 Ru2 Ru3 C32 160.8(2)
C24 Ru2 Ru3 C32 143.2(3)
C23 Ru2 Ru3 C32 -24.6(3)
C20 Ru2 Ru3 C32 101.24(16)
C22 Ru2 Ru3 C32 16.51(16)
C21 Ru2 Ru3 C32 58.76(15)
Ru1 Ru2 Ru3 C32 -108.12(12)
C1 Ru2 Ru3 C33 -82.18(15)
C2A Ru2 Ru3 C33 163.1(3)
C2 Ru2 Ru3 C33 127.42(18)
C24 Ru2 Ru3 C33 109.8(3)
C23 Ru2 Ru3 C33 -58.0(3)
C20 Ru2 Ru3 C33 67.84(14)
C22 Ru2 Ru3 C33 -16.89(14)
C21 Ru2 Ru3 C33 25.36(13)
Ru1 Ru2 Ru3 C33 -141.52(9)
C1 Ru2 Ru3 C34 -122.92(15)
C2A Ru2 Ru3 C34 122.3(3)
C2 Ru2 Ru3 C34 86.68(18)
C24 Ru2 Ru3 C34 69.0(3)
C23 Ru2 Ru3 C34 -98.8(3)
C20 Ru2 Ru3 C34 27.10(14)
C22 Ru2 Ru3 C34 -57.63(14)
C21 Ru2 Ru3 C34 -15.38(13)
Ru1 Ru2 Ru3 C34 177.74(10)
C1 Ru2 Ru3 C31 -90.9(8)
C2A Ru2 Ru3 C31 154.3(9)
C2 Ru2 Ru3 C31 118.7(8)
C24 Ru2 Ru3 C31 101.1(9)
C23 Ru2 Ru3 C31 -66.8(9)
C20 Ru2 Ru3 C31 59.1(8)
C22 Ru2 Ru3 C31 -25.6(8)
C21 Ru2 Ru3 C31 16.6(8)
Ru1 Ru2 Ru3 C31 -150.2(8)
C1 Ru2 Ru3 C30 -154.31(18)
C2A Ru2 Ru3 C30 90.9(3)
C2 Ru2 Ru3 C30 55.3(2)
C24 Ru2 Ru3 C30 37.7(3)
C23 Ru2 Ru3 C30 -130.2(3)
C20 Ru2 Ru3 C30 -4.29(17)
C22 Ru2 Ru3 C30 -89.02(17)
C21 Ru2 Ru3 C30 -46.77(16)
Ru1 Ru2 Ru3 C30 146.35(14)
C1 Ru2 Ru3 Ru1 59.34(11)
C2A Ru2 Ru3 Ru1 -55.4(2)
C2 Ru2 Ru3 Ru1 -91.06(15)
C24 Ru2 Ru3 Ru1 -108.7(3)
C23 Ru2 Ru3 Ru1 83.5(2)
C20 Ru2 Ru3 Ru1 -150.64(11)
C22 Ru2 Ru3 Ru1 124.64(11)
C21 Ru2 Ru3 Ru1 166.89(9)
C42 Ru4 Ru5 C40 -116.09(14)
C41A Ru4 Ru5 C40 -151.3(2)
C51 Ru4 Ru5 C40 85.28(17)
C50 Ru4 Ru5 C40 126.82(17)
C52 Ru4 Ru5 C40 50.01(18)
C53 Ru4 Ru5 C40 57.8(7)
C49 Ru4 Ru5 C40 157.97(19)
Ru6 Ru4 Ru5 C40 -59.80(11)
C40 Ru4 Ru5 C41 114.6(2)
C42 Ru4 Ru5 C41 -1.51(18)
C41A Ru4 Ru5 C41 -36.7(3)
C51 Ru4 Ru5 C41 -160.1(2)
C50 Ru4 Ru5 C41 -118.6(2)
C52 Ru4 Ru5 C41 164.6(2)
C53 Ru4 Ru5 C41 172.4(7)
C49 Ru4 Ru5 C41 -87.4(2)
Ru6 Ru4 Ru5 C41 54.78(16)
C40 Ru4 Ru5 C41A 151.3(2)
C42 Ru4 Ru5 C41A 35.2(2)
C51 Ru4 Ru5 C41A -123.5(2)
C50 Ru4 Ru5 C41A -81.9(2)
C52 Ru4 Ru5 C41A -158.7(3)
C53 Ru4 Ru5 C41A -150.9(8)
C49 Ru4 Ru5 C41A -50.8(3)
Ru6 Ru4 Ru5 C41A 91.5(2)
C40 Ru4 Ru5 C59 172.5(3)
C42 Ru4 Ru5 C59 56.4(3)
C41A Ru4 Ru5 C59 21.2(3)
C51 Ru4 Ru5 C59 -102.2(3)
C50 Ru4 Ru5 C59 -60.7(3)
C52 Ru4 Ru5 C59 -137.5(3)
C53 Ru4 Ru5 C59 -129.7(8)
C49 Ru4 Ru5 C59 -29.6(3)
Ru6 Ru4 Ru5 C59 112.7(2)
C40 Ru4 Ru5 C63 -147.94(17)
C42 Ru4 Ru5 C63 95.97(15)
C41A Ru4 Ru5 C63 60.8(2)
C51 Ru4 Ru5 C63 -62.66(18)
C50 Ru4 Ru5 C63 -21.12(18)
C52 Ru4 Ru5 C63 -97.93(19)
C53 Ru4 Ru5 C63 -90.1(7)
C49 Ru4 Ru5 C63 10.0(2)
Ru6 Ru4 Ru5 C63 152.26(13)
C40 Ru4 Ru5 C60 -23.1(3)
C42 Ru4 Ru5 C60 -139.2(3)
C41A Ru4 Ru5 C60 -174.4(4)
C51 Ru4 Ru5 C60 62.1(3)
C50 Ru4 Ru5 C60 103.7(3)
C52 Ru4 Ru5 C60 26.9(3)
C53 Ru4 Ru5 C60 34.7(8)
C49 Ru4 Ru5 C60 134.8(3)
Ru6 Ru4 Ru5 C60 -83.0(3)
C40 Ru4 Ru5 C62 -105.40(18)
C42 Ru4 Ru5 C62 138.51(16)
C41A Ru4 Ru5 C62 103.3(3)
C51 Ru4 Ru5 C62 -20.12(18)
C50 Ru4 Ru5 C62 21.42(19)
C52 Ru4 Ru5 C62 -55.4(2)
C53 Ru4 Ru5 C62 -47.6(7)
C49 Ru4 Ru5 C62 52.6(2)
Ru6 Ru4 Ru5 C62 -165.20(14)
C40 Ru4 Ru5 C61 -63.68(18)
C42 Ru4 Ru5 C61 -179.78(16)
C41A Ru4 Ru5 C61 145.1(3)
C51 Ru4 Ru5 C61 21.59(19)
C50 Ru4 Ru5 C61 63.13(19)
C52 Ru4 Ru5 C61 -13.7(2)
C53 Ru4 Ru5 C61 -5.9(7)
C49 Ru4 Ru5 C61 94.3(2)
Ru6 Ru4 Ru5 C61 -123.49(14)
C40 Ru4 Ru5 Ru6 59.80(11)
C42 Ru4 Ru5 Ru6 -56.29(8)
C41A Ru4 Ru5 Ru6 -91.5(2)
C51 Ru4 Ru5 Ru6 145.08(12)
C50 Ru4 Ru5 Ru6 -173.38(13)
C52 Ru4 Ru5 Ru6 109.82(14)
C53 Ru4 Ru5 Ru6 117.6(7)
C49 Ru4 Ru5 Ru6 -142.22(16)
C42 Ru4 Ru6 C40 139.80(14)
C41A Ru4 Ru6 C40 104.49(19)
C51 Ru4 Ru6 C40 -31.7(2)
C50 Ru4 Ru6 C40 117.8(9)
C52 Ru4 Ru6 C40 -74.48(15)
C53 Ru4 Ru6 C40 -119.27(15)
C49 Ru4 Ru6 C40 -161.31(18)
Ru5 Ru4 Ru6 C40 54.05(11)
C40 Ru4 Ru6 C42 -139.80(14)
C41A Ru4 Ru6 C42 -35.31(18)
C51 Ru4 Ru6 C42 -171.5(2)
C50 Ru4 Ru6 C42 -22.0(9)
C52 Ru4 Ru6 C42 145.72(14)
C53 Ru4 Ru6 C42 100.93(14)
C49 Ru4 Ru6 C42 58.89(17)
Ru5 Ru4 Ru6 C42 -85.75(9)
C40 Ru4 Ru6 C41 -103.07(18)
C42 Ru4 Ru6 C41 36.74(17)
C41A Ru4 Ru6 C41 1.4(2)
C51 Ru4 Ru6 C41 -134.8(2)
C50 Ru4 Ru6 C41 14.8(9)
C52 Ru4 Ru6 C41 -177.54(18)
C53 Ru4 Ru6 C41 137.67(18)
C49 Ru4 Ru6 C41 95.6(2)
Ru5 Ru4 Ru6 C41 -49.02(15)
C40 Ru4 Ru6 C71 78.48(15)
C42 Ru4 Ru6 C71 -141.72(14)
C41A Ru4 Ru6 C71 -177.03(19)
C51 Ru4 Ru6 C71 46.8(2)
C50 Ru4 Ru6 C71 -163.7(9)
C52 Ru4 Ru6 C71 4.00(15)
C53 Ru4 Ru6 C71 -40.79(14)
C49 Ru4 Ru6 C71 -82.82(17)
Ru5 Ru4 Ru6 C71 132.53(10)
C40 Ru4 Ru6 C72 35.48(17)
C42 Ru4 Ru6 C72 175.28(16)
C41A Ru4 Ru6 C72 140.0(2)
C51 Ru4 Ru6 C72 3.8(2)
C50 Ru4 Ru6 C72 153.3(9)
C52 Ru4 Ru6 C72 -38.99(17)
C53 Ru4 Ru6 C72 -83.79(17)
C49 Ru4 Ru6 C72 -125.82(19)
Ru5 Ru4 Ru6 C72 89.53(13)
C40 Ru4 Ru6 C73 -53.3(8)
C42 Ru4 Ru6 C73 86.5(8)
C41A Ru4 Ru6 C73 51.2(8)
C51 Ru4 Ru6 C73 -85.0(8)
C50 Ru4 Ru6 C73 64.5(12)
C52 Ru4 Ru6 C73 -127.8(8)
C53 Ru4 Ru6 C73 -172.6(8)
C49 Ru4 Ru6 C73 145.4(8)
Ru5 Ru4 Ru6 C73 0.7(8)
C40 Ru4 Ru6 C70 123.54(15)
C42 Ru4 Ru6 C70 -96.65(14)
C41A Ru4 Ru6 C70 -131.97(19)
C51 Ru4 Ru6 C70 91.8(2)
C50 Ru4 Ru6 C70 -118.6(9)
C52 Ru4 Ru6 C70 49.07(15)
C53 Ru4 Ru6 C70 4.28(15)
C49 Ru4 Ru6 C70 -37.76(18)
Ru5 Ru4 Ru6 C70 177.59(11)
C40 Ru4 Ru6 C69 165.76(19)
C42 Ru4 Ru6 C69 -54.44(18)
C41A Ru4 Ru6 C69 -89.8(2)
C51 Ru4 Ru6 C69 134.1(2)
C50 Ru4 Ru6 C69 -76.4(9)
C52 Ru4 Ru6 C69 91.28(19)
C53 Ru4 Ru6 C69 46.49(19)
C49 Ru4 Ru6 C69 4.4(2)
Ru5 Ru4 Ru6 C69 -140.20(16)
C40 Ru4 Ru6 Ru5 -54.05(11)
C42 Ru4 Ru6 Ru5 85.75(9)
C41A Ru4 Ru6 Ru5 50.44(16)
C51 Ru4 Ru6 Ru5 -85.74(18)
C50 Ru4 Ru6 Ru5 63.8(8)
C52 Ru4 Ru6 Ru5 -128.53(11)
C53 Ru4 Ru6 Ru5 -173.32(10)
C49 Ru4 Ru6 Ru5 144.65(14)
C41 Ru5 Ru6 C40 -151.4(2)
C41A Ru5 Ru6 C40 -115.1(2)
C59 Ru5 Ru6 C40 143.87(15)
C63 Ru5 Ru6 C40 -176.3(2)
C60 Ru5 Ru6 C40 100.69(15)
C62 Ru5 Ru6 C40 17.3(4)
C61 Ru5 Ru6 C40 59.32(17)
Ru4 Ru5 Ru6 C40 -59.38(11)
C40 Ru5 Ru6 C42 115.88(14)
C41 Ru5 Ru6 C42 -35.6(2)
C41A Ru5 Ru6 C42 0.76(19)
C59 Ru5 Ru6 C42 -100.26(13)
C63 Ru5 Ru6 C42 -60.4(2)
C60 Ru5 Ru6 C42 -143.43(13)
C62 Ru5 Ru6 C42 133.1(4)
C61 Ru5 Ru6 C42 175.20(15)
Ru4 Ru5 Ru6 C42 56.50(8)
C40 Ru5 Ru6 C41 151.4(2)
C41A Ru5 Ru6 C41 36.3(3)
C59 Ru5 Ru6 C41 -64.7(2)
C63 Ru5 Ru6 C41 -24.9(3)
C60 Ru5 Ru6 C41 -107.9(2)
C62 Ru5 Ru6 C41 168.7(4)
C61 Ru5 Ru6 C41 -149.2(2)
Ru4 Ru5 Ru6 C41 92.0(2)
C40 Ru5 Ru6 C71 -46.33(17)
C41 Ru5 Ru6 C71 162.2(2)
C41A Ru5 Ru6 C71 -161.4(2)
C59 Ru5 Ru6 C71 97.53(16)
C63 Ru5 Ru6 C71 137.4(2)
C60 Ru5 Ru6 C71 54.36(16)
C62 Ru5 Ru6 C71 -29.1(4)
C61 Ru5 Ru6 C71 12.99(18)
Ru4 Ru5 Ru6 C71 -105.71(13)
C40 Ru5 Ru6 C72 -79.61(14)
C41 Ru5 Ru6 C72 129.0(2)
C41A Ru5 Ru6 C72 165.3(2)
C59 Ru5 Ru6 C72 64.25(14)
C63 Ru5 Ru6 C72 104.1(2)
C60 Ru5 Ru6 C72 21.08(14)
C62 Ru5 Ru6 C72 -62.3(4)
C61 Ru5 Ru6 C72 -20.29(16)
Ru4 Ru5 Ru6 C72 -138.99(9)
C40 Ru5 Ru6 C73 -120.54(15)
C41 Ru5 Ru6 C73 88.0(2)
C41A Ru5 Ru6 C73 124.4(2)
C59 Ru5 Ru6 C73 23.33(14)
C63 Ru5 Ru6 C73 63.2(2)
C60 Ru5 Ru6 C73 -19.84(14)
C62 Ru5 Ru6 C73 -103.3(4)
C61 Ru5 Ru6 C73 -61.21(16)
Ru4 Ru5 Ru6 C73 -179.92(9)
C40 Ru5 Ru6 C70 -98.7(10)
C41 Ru5 Ru6 C70 109.8(10)
C41A Ru5 Ru6 C70 146.2(10)
C59 Ru5 Ru6 C70 45.1(10)
C63 Ru5 Ru6 C70 85.0(10)
C60 Ru5 Ru6 C70 2.0(10)
C62 Ru5 Ru6 C70 -81.5(10)
C61 Ru5 Ru6 C70 -39.4(10)
Ru4 Ru5 Ru6 C70 -158.1(10)
C40 Ru5 Ru6 C69 -152.70(17)
C41 Ru5 Ru6 C69 55.9(2)
C41A Ru5 Ru6 C69 92.2(2)
C59 Ru5 Ru6 C69 -8.83(17)
C63 Ru5 Ru6 C69 31.0(2)
C60 Ru5 Ru6 C69 -52.01(17)
C62 Ru5 Ru6 C69 -135.4(4)
C61 Ru5 Ru6 C69 -93.38(18)
Ru4 Ru5 Ru6 C69 147.92(13)
C40 Ru5 Ru6 Ru4 59.38(11)
C41 Ru5 Ru6 Ru4 -92.0(2)
C41A Ru5 Ru6 Ru4 -55.73(17)
C59 Ru5 Ru6 Ru4 -156.75(10)
C63 Ru5 Ru6 Ru4 -116.9(2)
C60 Ru5 Ru6 Ru4 160.07(10)
C62 Ru5 Ru6 Ru4 76.6(4)
C61 Ru5 Ru6 Ru4 118.70(13)
C2A Ru2 C1 Ru1 -21.6(3)
C2 Ru2 C1 Ru1 -58.92(15)
C24 Ru2 C1 Ru1 90.8(2)
C23 Ru2 C1 Ru1 106.85(11)
C20 Ru2 C1 Ru1 -179.7(2)
C22 Ru2 C1 Ru1 143.15(11)
C21 Ru2 C1 Ru1 176.55(10)
Ru3 Ru2 C1 Ru1 -81.79(10)
C2A Ru2 C1 Ru3 60.2(3)
C2 Ru2 C1 Ru3 22.87(15)
C24 Ru2 C1 Ru3 172.61(17)
C23 Ru2 C1 Ru3 -171.37(10)
C20 Ru2 C1 Ru3 -97.9(3)
C22 Ru2 C1 Ru3 -135.07(11)
C21 Ru2 C1 Ru3 -101.67(13)
Ru1 Ru2 C1 Ru3 81.79(10)
C3 Ru1 C1 Ru2 56.67(11)
C2A Ru1 C1 Ru2 19.7(2)
C13 Ru1 C1 Ru2 -150.00(11)
C12 Ru1 C1 Ru2 -111.84(12)
C14 Ru1 C1 Ru2 -174.64(11)
C11 Ru1 C1 Ru2 -85.55(16)
C10 Ru1 C1 Ru2 -124.5(4)
Ru3 Ru1 C1 Ru2 87.14(10)
C3 Ru1 C1 Ru3 -30.47(10)
C2A Ru1 C1 Ru3 -67.4(2)
C13 Ru1 C1 Ru3 122.86(11)
C12 Ru1 C1 Ru3 161.02(10)
C14 Ru1 C1 Ru3 98.22(15)
C11 Ru1 C1 Ru3 -172.69(11)
C10 Ru1 C1 Ru3 148.4(3)
Ru2 Ru1 C1 Ru3 -87.14(10)
C3 Ru3 C1 Ru2 -57.86(11)
C2 Ru3 C1 Ru2 -21.06(14)
C32 Ru3 C1 Ru2 149.02(11)
C33 Ru3 C1 Ru2 110.75(11)
C34 Ru3 C1 Ru2 84.51(15)
C31 Ru3 C1 Ru2 171.65(12)
C30 Ru3 C1 Ru2 118.2(3)
Ru1 Ru3 C1 Ru2 -87.99(11)
C3 Ru3 C1 Ru1 30.12(10)
C2 Ru3 C1 Ru1 66.93(13)
C32 Ru3 C1 Ru1 -122.99(10)
C33 Ru3 C1 Ru1 -161.26(10)
C34 Ru3 C1 Ru1 172.49(11)
C31 Ru3 C1 Ru1 -100.37(15)
C30 Ru3 C1 Ru1 -153.8(3)
Ru2 Ru3 C1 Ru1 87.99(11)
C1 Ru2 C2 C3 43.3(3)
C2A Ru2 C2 C3 -48.4(5)
C24 Ru2 C2 C3 -120.9(3)
C23 Ru2 C2 C3 -111.6(3)
C20 Ru2 C2 C3 -155.8(3)
C22 Ru2 C2 C3 170.3(2)
C21 Ru2 C2 C3 171.5(2)
Ru3 Ru2 C2 C3 64.9(3)
Ru1 Ru2 C2 C3 1.6(2)
C1 Ru2 C2 Ru3 -21.61(14)
C2A Ru2 C2 Ru3 -113.3(4)
C24 Ru2 C2 Ru3 174.18(10)
C23 Ru2 C2 Ru3 -176.56(18)
C20 Ru2 C2 Ru3 139.23(12)
C22 Ru2 C2 Ru3 105.4(3)
C21 Ru2 C2 Ru3 106.58(13)
Ru1 Ru2 C2 Ru3 -63.30(8)
C1 Ru3 C2 C3 -96.0(2)
C32 Ru3 C2 C3 127.6(5)
C33 Ru3 C2 C3 162.79(18)
C34 Ru3 C2 C3 134.2(2)
C31 Ru3 C2 C3 70.9(3)
C30 Ru3 C2 C3 96.2(2)
Ru1 Ru3 C2 C3 -48.94(18)
Ru2 Ru3 C2 C3 -116.6(3)
C1 Ru3 C2 Ru2 20.54(13)
C3 Ru3 C2 Ru2 116.6(3)
C32 Ru3 C2 Ru2 -115.9(5)
C33 Ru3 C2 Ru2 -80.64(19)
C34 Ru3 C2 Ru2 -109.27(13)
C31 Ru3 C2 Ru2 -172.49(12)
C30 Ru3 C2 Ru2 -147.27(12)
Ru1 Ru3 C2 Ru2 67.63(10)
C1 Ru2 C2A C3 -43.4(5)
C2 Ru2 C2A C3 48.3(4)
C24 Ru2 C2A C3 164.6(5)
C23 Ru2 C2A C3 -165.7(4)
C20 Ru2 C2A C3 128.1(5)
C22 Ru2 C2A C3 179.1(3)
C21 Ru2 C2A C3 112.0(5)
Ru3 Ru2 C2A C3 -0.8(4)
Ru1 Ru2 C2A C3 -63.7(4)
C1 Ru2 C2A Ru1 20.3(2)
C2 Ru2 C2A Ru1 112.0(5)
C24 Ru2 C2A Ru1 -131.75(19)
C23 Ru2 C2A Ru1 -102.0(2)
C20 Ru2 C2A Ru1 -168.20(15)
C22 Ru2 C2A Ru1 -117.2(6)
C21 Ru2 C2A Ru1 175.68(16)
Ru3 Ru2 C2A Ru1 62.88(17)
C1 Ru1 C2A C3 97.9(3)
C13 Ru1 C2A C3 -126.2(8)
C12 Ru1 C2A C3 -158.8(2)
C14 Ru1 C2A C3 -67.3(5)
C11 Ru1 C2A C3 -130.0(3)
C10 Ru1 C2A C3 -92.2(3)
Ru3 Ru1 C2A C3 50.3(3)
Ru2 Ru1 C2A C3 117.3(5)
C1 Ru1 C2A Ru2 -19.4(2)
C3 Ru1 C2A Ru2 -117.3(5)
C13 Ru1 C2A Ru2 116.6(8)
C12 Ru1 C2A Ru2 84.0(3)
C14 Ru1 C2A Ru2 175.46(12)
C11 Ru1 C2A Ru2 112.8(2)
C10 Ru1 C2A Ru2 150.56(18)
Ru3 Ru1 C2A Ru2 -67.0(2)
Ru2 C2 C3 C2A 52.8(5)
Ru3 C2 C3 C2A 125.0(5)
Ru2 C2 C3 C4 162.9(2)
Ru3 C2 C3 C4 -124.9(3)
Ru2 C2 C3 Ru1 -2.1(3)
Ru3 C2 C3 Ru1 70.11(14)
Ru2 C2 C3 Ru3 -72.2(2)
Ru2 C2A C3 C2 -53.6(4)
Ru1 C2A C3 C2 -125.6(4)
Ru2 C2A C3 C4 -168.2(3)
Ru1 C2A C3 C4 119.9(3)
Ru2 C2A C3 Ru1 72.0(4)
Ru2 C2A C3 Ru3 1.0(5)
Ru1 C2A C3 Ru3 -70.9(2)
C1 Ru1 C3 C2 -37.6(3)
C2A Ru1 C3 C2 44.7(4)
C13 Ru1 C3 C2 -158.6(3)
C12 Ru1 C3 C2 104.3(4)
C14 Ru1 C3 C2 -179.9(2)
C11 Ru1 C3 C2 108.8(3)
C10 Ru1 C3 C2 142.7(2)
Ru3 Ru1 C3 C2 -67.0(2)
Ru2 Ru1 C3 C2 1.5(2)
C1 Ru1 C3 C2A -82.3(4)
C13 Ru1 C3 C2A 156.7(4)
C12 Ru1 C3 C2A 59.6(5)
C14 Ru1 C3 C2A 135.4(4)
C11 Ru1 C3 C2A 64.1(4)
C10 Ru1 C3 C2A 98.0(4)
Ru3 Ru1 C3 C2A -111.7(4)
Ru2 Ru1 C3 C2A -43.2(4)
C1 Ru1 C3 C4 156.7(2)
C2A Ru1 C3 C4 -121.0(5)
C13 Ru1 C3 C4 35.8(4)
C12 Ru1 C3 C4 -61.4(4)
C14 Ru1 C3 C4 14.5(3)
C11 Ru1 C3 C4 -56.9(3)
C10 Ru1 C3 C4 -23.0(3)
Ru3 Ru1 C3 C4 127.4(3)
Ru2 Ru1 C3 C4 -164.1(2)
C1 Ru1 C3 Ru3 29.34(10)
C2A Ru1 C3 Ru3 111.7(4)
C13 Ru1 C3 Ru3 -91.6(2)
C12 Ru1 C3 Ru3 171.2(3)
C14 Ru1 C3 Ru3 -112.90(11)
C11 Ru1 C3 Ru3 175.77(10)
C10 Ru1 C3 Ru3 -150.32(9)
Ru2 Ru1 C3 Ru3 68.50(6)
C1 Ru3 C3 C2 84.0(2)
C32 Ru3 C3 C2 -157.4(2)
C33 Ru3 C3 C2 -52.1(5)
C34 Ru3 C3 C2 -60.0(2)
C31 Ru3 C3 C2 -133.1(2)
C30 Ru3 C3 C2 -94.7(2)
Ru1 Ru3 C3 C2 113.1(2)
Ru2 Ru3 C3 C2 44.0(2)
C1 Ru3 C3 C2A 39.2(4)
C2 Ru3 C3 C2A -44.8(4)
C32 Ru3 C3 C2A 157.9(4)
C33 Ru3 C3 C2A -96.9(5)
C34 Ru3 C3 C2A -104.8(4)
C31 Ru3 C3 C2A -177.8(4)
C30 Ru3 C3 C2A -139.5(4)
Ru1 Ru3 C3 C2A 68.4(4)
Ru2 Ru3 C3 C2A -0.7(4)
C1 Ru3 C3 C4 -152.1(3)
C2 Ru3 C3 C4 123.9(4)
C32 Ru3 C3 C4 -33.4(4)
C33 Ru3 C3 C4 71.8(5)
C34 Ru3 C3 C4 63.9(3)
C31 Ru3 C3 C4 -9.1(3)
C30 Ru3 C3 C4 29.2(3)
Ru1 Ru3 C3 C4 -122.9(3)
Ru2 Ru3 C3 C4 168.0(3)
C1 Ru3 C3 Ru1 -29.16(10)
C2 Ru3 C3 Ru1 -113.1(2)
C32 Ru3 C3 Ru1 89.5(2)
C33 Ru3 C3 Ru1 -165.3(3)
C34 Ru3 C3 Ru1 -173.16(10)
C31 Ru3 C3 Ru1 113.78(11)
C30 Ru3 C3 Ru1 152.12(10)
Ru2 Ru3 C3 Ru1 -69.13(6)
C2 C3 C4 C9 -43.0(5)
C2A C3 C4 C9 27.1(6)
Ru1 C3 C4 C9 119.8(3)
Ru3 C3 C4 C9 -139.7(3)
C2 C3 C4 C5 140.6(4)
C2A C3 C4 C5 -149.3(5)
Ru1 C3 C4 C5 -56.6(4)
Ru3 C3 C4 C5 43.9(4)
C9 C4 C5 C6 -1.6(5)
C3 C4 C5 C6 174.9(3)
C4 C5 C6 C7 0.1(5)
C5 C6 C7 C8 0.4(6)
C6 C7 C8 C9 0.5(6)
C7 C8 C9 C4 -2.1(6)
C5 C4 C9 C8 2.5(5)
C3 C4 C9 C8 -174.0(3)
C1 Ru1 C10 C11 52.0(5)
C3 Ru1 C10 C11 -129.16(19)
C2A Ru1 C10 C11 -90.6(3)
C13 Ru1 C10 C11 80.3(2)
C12 Ru1 C10 C11 37.99(19)
C14 Ru1 C10 C11 118.6(3)
Ru3 Ru1 C10 C11 -170.67(15)
Ru2 Ru1 C10 C11 -55.2(2)
C1 Ru1 C10 C14 -66.6(4)
C3 Ru1 C10 C14 112.24(19)
C2A Ru1 C10 C14 150.8(3)
C13 Ru1 C10 C14 -38.27(18)
C12 Ru1 C10 C14 -80.6(2)
C11 Ru1 C10 C14 -118.6(3)
Ru3 Ru1 C10 C14 70.7(2)
Ru2 Ru1 C10 C14 -173.76(14)
C1 Ru1 C10 C15 173.3(3)
C3 Ru1 C10 C15 -7.9(3)
C2A Ru1 C10 C15 30.6(4)
C13 Ru1 C10 C15 -158.4(3)
C12 Ru1 C10 C15 159.2(3)
C14 Ru1 C10 C15 -120.2(4)
C11 Ru1 C10 C15 121.2(4)
Ru3 Ru1 C10 C15 -49.4(4)
Ru2 Ru1 C10 C15 66.1(3)
C14 C10 C11 C12 -2.0(3)
C15 C10 C11 C12 175.8(3)
Ru1 C10 C11 C12 -61.9(2)
C14 C10 C11 C16 -176.1(3)
C15 C10 C11 C16 1.7(5)
Ru1 C10 C11 C16 124.0(3)
C14 C10 C11 Ru1 59.9(2)
C15 C10 C11 Ru1 -122.3(3)
C1 Ru1 C11 C10 -162.38(18)
C3 Ru1 C11 C10 65.1(2)
C2A Ru1 C11 C10 99.1(3)
C13 Ru1 C11 C10 -79.8(2)
C12 Ru1 C11 C10 -117.2(3)
C14 Ru1 C11 C10 -36.57(18)
Ru3 Ru1 C11 C10 101.7(8)
Ru2 Ru1 C11 C10 146.36(16)
C1 Ru1 C11 C12 -45.1(2)
C3 Ru1 C11 C12 -177.66(17)
C2A Ru1 C11 C12 -143.7(3)
C13 Ru1 C11 C12 37.41(18)
C14 Ru1 C11 C12 80.66(19)
C10 Ru1 C11 C12 117.2(3)
Ru3 Ru1 C11 C12 -141.1(8)
Ru2 Ru1 C11 C12 -96.41(17)
C1 Ru1 C11 C16 75.0(4)
C3 Ru1 C11 C16 -57.5(3)
C2A Ru1 C11 C16 -23.5(4)
C13 Ru1 C11 C16 157.6(4)
C12 Ru1 C11 C16 120.2(4)
C14 Ru1 C11 C16 -159.1(4)
C10 Ru1 C11 C16 -122.6(4)
Ru3 Ru1 C11 C16 -20.9(11)
Ru2 Ru1 C11 C16 23.8(3)
C10 C11 C12 C13 1.6(3)
C16 C11 C12 C13 175.7(3)
Ru1 C11 C12 C13 -62.1(2)
C10 C11 C12 C17 -172.4(3)
C16 C11 C12 C17 1.7(5)
Ru1 C11 C12 C17 123.9(3)
C10 C11 C12 Ru1 63.7(2)
C16 C11 C12 Ru1 -122.2(3)
C1 Ru1 C12 C13 -95.72(19)
C3 Ru1 C12 C13 123.2(3)
C2A Ru1 C12 C13 167.2(3)
C14 Ru1 C12 C13 38.50(18)
C11 Ru1 C12 C13 117.1(3)
C10 Ru1 C12 C13 80.2(2)
Ru3 Ru1 C12 C13 -69.2(2)
Ru2 Ru1 C12 C13 -141.47(16)
C1 Ru1 C12 C11 147.18(18)
C3 Ru1 C12 C11 6.1(4)
C2A Ru1 C12 C11 50.0(4)
C13 Ru1 C12 C11 -117.1(3)
C14 Ru1 C12 C11 -78.60(19)
C10 Ru1 C12 C11 -36.91(17)
Ru3 Ru1 C12 C11 173.66(13)
Ru2 Ru1 C12 C11 101.42(17)
C1 Ru1 C12 C17 23.9(3)
C3 Ru1 C12 C17 -117.2(4)
C2A Ru1 C12 C17 -73.3(4)
C13 Ru1 C12 C17 119.6(4)
C14 Ru1 C12 C17 158.1(4)
C11 Ru1 C12 C17 -123.3(4)
C10 Ru1 C12 C17 -160.2(4)
Ru3 Ru1 C12 C17 50.4(4)
Ru2 Ru1 C12 C17 -21.9(3)
C11 C12 C13 C14 -0.5(3)
C17 C12 C13 C14 173.7(3)
Ru1 C12 C13 C14 -63.3(2)
C11 C12 C13 C18 -174.2(3)
C17 C12 C13 C18 0.0(5)
Ru1 C12 C13 C18 123.0(3)
C11 C12 C13 Ru1 62.8(2)
C17 C12 C13 Ru1 -123.1(3)
C1 Ru1 C13 C12 92.57(19)
C3 Ru1 C13 C12 -148.8(2)
C2A Ru1 C13 C12 -42.0(9)
C14 Ru1 C13 C12 -116.3(3)
C11 Ru1 C13 C12 -37.86(18)
C10 Ru1 C13 C12 -79.4(2)
Ru3 Ru1 C13 C12 141.97(16)
Ru2 Ru1 C13 C12 60.1(2)
C1 Ru1 C13 C14 -151.09(18)
C3 Ru1 C13 C14 -32.4(3)
C2A Ru1 C13 C14 74.3(9)
C12 Ru1 C13 C14 116.3(3)
C11 Ru1 C13 C14 78.5(2)
C10 Ru1 C13 C14 36.95(17)
Ru3 Ru1 C13 C14 -101.69(17)
Ru2 Ru1 C13 C14 176.44(13)
C1 Ru1 C13 C18 -29.5(3)
C3 Ru1 C13 C18 89.1(4)
C2A Ru1 C13 C18 -164.1(9)
C12 Ru1 C13 C18 -122.1(4)
C14 Ru1 C13 C18 121.6(4)
C11 Ru1 C13 C18 -159.9(3)
C10 Ru1 C13 C18 158.5(3)
Ru3 Ru1 C13 C18 19.9(3)
Ru2 Ru1 C13 C18 -62.0(3)
C11 C10 C14 C13 1.7(3)
C15 C10 C14 C13 -176.1(3)
Ru1 C10 C14 C13 61.9(2)
C11 C10 C14 C19 171.5(3)
C15 C10 C14 C19 -6.3(5)
Ru1 C10 C14 C19 -128.4(3)
C11 C10 C14 Ru1 -60.2(2)
C15 C10 C14 Ru1 122.0(3)
C12 C13 C14 C10 -0.8(3)
C18 C13 C14 C10 173.0(3)
Ru1 C13 C14 C10 -64.0(2)
C12 C13 C14 C19 -170.7(3)
C18 C13 C14 C19 3.1(5)
Ru1 C13 C14 C19 126.1(3)
C12 C13 C14 Ru1 63.3(2)
C18 C13 C14 Ru1 -123.0(3)
C1 Ru1 C14 C10 158.35(18)
C3 Ru1 C14 C10 -80.4(2)
C2A Ru1 C14 C10 -42.6(4)
C13 Ru1 C14 C10 117.1(3)
C12 Ru1 C14 C10 79.4(2)
C11 Ru1 C14 C10 36.49(18)
Ru3 Ru1 C14 C10 -139.13(15)
Ru2 Ru1 C14 C10 79.7(13)
C1 Ru1 C14 C13 41.3(2)
C3 Ru1 C14 C13 162.51(17)
C2A Ru1 C14 C13 -159.7(3)
C12 Ru1 C14 C13 -37.72(18)
C11 Ru1 C14 C13 -80.6(2)
C10 Ru1 C14 C13 -117.1(3)
Ru3 Ru1 C14 C13 103.79(17)
Ru2 Ru1 C14 C13 -37.3(14)
C1 Ru1 C14 C19 -78.0(4)
C3 Ru1 C14 C19 43.2(4)
C2A Ru1 C14 C19 81.0(5)
C13 Ru1 C14 C19 -119.3(4)
C12 Ru1 C14 C19 -157.0(4)
C11 Ru1 C14 C19 160.1(4)
C10 Ru1 C14 C19 123.7(4)
Ru3 Ru1 C14 C19 -15.5(4)
Ru2 Ru1 C14 C19 -156.6(11)
C1 Ru2 C20 C24 -122.7(3)
C2A Ru2 C20 C24 80.0(3)
C2 Ru2 C20 C24 116.7(2)
C23 Ru2 C20 C24 -38.40(17)
C22 Ru2 C20 C24 -80.27(19)
C21 Ru2 C20 C24 -117.3(3)
Ru3 Ru2 C20 C24 159.57(14)
Ru1 Ru2 C20 C24 57.8(3)
C1 Ru2 C20 C21 -5.4(4)
C2A Ru2 C20 C21 -162.7(3)
C2 Ru2 C20 C21 -126.0(2)
C24 Ru2 C20 C21 117.3(3)
C23 Ru2 C20 C21 78.91(19)
C22 Ru2 C20 C21 37.04(18)
Ru3 Ru2 C20 C21 -83.12(19)
Ru1 Ru2 C20 C21 175.14(15)
C1 Ru2 C20 C25 115.6(4)
C2A Ru2 C20 C25 -41.7(4)
C2 Ru2 C20 C25 -5.0(3)
C24 Ru2 C20 C25 -121.7(4)
C23 Ru2 C20 C25 -160.1(4)
C22 Ru2 C20 C25 158.0(4)
C21 Ru2 C20 C25 121.0(4)
Ru3 Ru2 C20 C25 37.9(4)
Ru1 Ru2 C20 C25 -63.9(4)
C24 C20 C21 C22 -0.4(3)
C25 C20 C21 C22 175.3(3)
Ru2 C20 C21 C22 -62.3(2)
C24 C20 C21 C26 -168.5(3)
C25 C20 C21 C26 7.3(5)
Ru2 C20 C21 C26 129.7(3)
C24 C20 C21 Ru2 61.9(2)
C25 C20 C21 Ru2 -122.4(3)
C1 Ru2 C21 C22 -65.0(2)
C2A Ru2 C21 C22 143.9(4)
C2 Ru2 C21 C22 -179.1(2)
C24 Ru2 C21 C22 80.12(19)
C23 Ru2 C21 C22 37.04(18)
C20 Ru2 C21 C22 117.4(3)
Ru3 Ru2 C21 C22 -120.62(16)
Ru1 Ru2 C21 C22 -52.6(5)
C1 Ru2 C21 C20 177.63(18)
C2A Ru2 C21 C20 26.5(4)
C2 Ru2 C21 C20 63.5(2)
C24 Ru2 C21 C20 -37.26(18)
C23 Ru2 C21 C20 -80.3(2)
C22 Ru2 C21 C20 -117.4(3)
Ru3 Ru2 C21 C20 121.99(16)
Ru1 Ru2 C21 C20 -170.0(3)
C1 Ru2 C21 C26 57.1(4)
C2A Ru2 C21 C26 -94.1(5)
C2 Ru2 C21 C26 -57.1(4)
C24 Ru2 C21 C26 -157.8(4)
C23 Ru2 C21 C26 159.1(4)
C20 Ru2 C21 C26 -120.6(4)
C22 Ru2 C21 C26 122.0(4)
Ru3 Ru2 C21 C26 1.4(4)
Ru1 Ru2 C21 C26 69.4(6)
C20 C21 C22 C23 0.4(3)
C26 C21 C22 C23 168.3(3)
Ru2 C21 C22 C23 -61.4(2)
C20 C21 C22 C27 -175.6(3)
C26 C21 C22 C27 -7.7(5)
Ru2 C21 C22 C27 122.6(3)
C20 C21 C22 Ru2 61.8(2)
C26 C21 C22 Ru2 -130.3(3)
C1 Ru2 C22 C23 -114.80(18)
C2A Ru2 C22 C23 21.9(7)
C2 Ru2 C22 C23 119.4(3)
C24 Ru2 C22 C23 38.27(18)
C20 Ru2 C22 C23 80.34(19)
C21 Ru2 C22 C23 117.7(3)
Ru3 Ru2 C22 C23 -158.28(14)
Ru1 Ru2 C22 C23 -75.90(19)
C1 Ru2 C22 C21 127.55(18)
C2A Ru2 C22 C21 -95.8(7)
C2 Ru2 C22 C21 1.7(4)
C24 Ru2 C22 C21 -79.39(19)
C23 Ru2 C22 C21 -117.7(3)
C20 Ru2 C22 C21 -37.31(18)
Ru3 Ru2 C22 C21 84.07(18)
Ru1 Ru2 C22 C21 166.45(14)
C1 Ru2 C22 C27 6.5(3)
C2A Ru2 C22 C27 143.2(7)
C2 Ru2 C22 C27 -119.3(4)
C24 Ru2 C22 C27 159.6(4)
C23 Ru2 C22 C27 121.3(4)
C20 Ru2 C22 C27 -158.3(4)
C21 Ru2 C22 C27 -121.0(4)
Ru3 Ru2 C22 C27 -36.9(4)
Ru1 Ru2 C22 C27 45.4(4)
C21 C22 C23 C24 -0.1(3)
C27 C22 C23 C24 175.8(3)
Ru2 C22 C23 C24 -62.48(19)
C21 C22 C23 C28 -169.9(3)
C27 C22 C23 C28 6.0(5)
Ru2 C22 C23 C28 127.7(3)
C21 C22 C23 Ru2 62.3(2)
C27 C22 C23 Ru2 -121.7(3)
C1 Ru2 C23 C22 76.6(2)
C2A Ru2 C23 C22 -170.4(3)
C2 Ru2 C23 C22 -130.9(3)
C24 Ru2 C23 C22 -116.6(3)
C20 Ru2 C23 C22 -79.04(19)
C21 Ru2 C23 C22 -36.96(17)
Ru3 Ru2 C23 C22 57.2(3)
Ru1 Ru2 C23 C22 129.47(15)
C1 Ru2 C23 C24 -166.82(18)
C2A Ru2 C23 C24 -53.8(3)
C2 Ru2 C23 C24 -14.3(3)
C20 Ru2 C23 C24 37.57(18)
C22 Ru2 C23 C24 116.6(3)
C21 Ru2 C23 C24 79.65(19)
Ru3 Ru2 C23 C24 173.79(18)
Ru1 Ru2 C23 C24 -113.92(16)
C1 Ru2 C23 C28 -46.5(3)
C2A Ru2 C23 C28 66.6(4)
C2 Ru2 C23 C28 106.1(4)
C24 Ru2 C23 C28 120.4(4)
C20 Ru2 C23 C28 157.9(4)
C22 Ru2 C23 C28 -123.0(4)
C21 Ru2 C23 C28 -160.0(4)
Ru3 Ru2 C23 C28 -65.8(4)
Ru1 Ru2 C23 C28 6.4(3)
C21 C20 C24 C23 0.4(3)
C25 C20 C24 C23 -175.3(3)
Ru2 C20 C24 C23 63.43(19)
C21 C20 C24 C29 175.0(3)
C25 C20 C24 C29 -0.7(5)
Ru2 C20 C24 C29 -122.0(3)
C21 C20 C24 Ru2 -63.1(2)
C25 C20 C24 Ru2 121.3(3)
C22 C23 C24 C20 -0.1(3)
C28 C23 C24 C20 169.7(3)
Ru2 C23 C24 C20 -64.1(2)
C22 C23 C24 C29 -174.8(3)
C28 C23 C24 C29 -4.9(5)
Ru2 C23 C24 C29 121.2(3)
C22 C23 C24 Ru2 63.9(2)
C28 C23 C24 Ru2 -126.2(3)
C1 Ru2 C24 C20 140.7(2)
C2A Ru2 C24 C20 -107.2(3)
C2 Ru2 C24 C20 -71.8(2)
C23 Ru2 C24 C20 116.2(3)
C22 Ru2 C24 C20 79.00(19)
C21 Ru2 C24 C20 37.26(17)
Ru3 Ru2 C24 C20 -57.1(3)
Ru1 Ru2 C24 C20 -153.60(14)
C1 Ru2 C24 C23 24.4(3)
C2A Ru2 C24 C23 136.5(3)
C2 Ru2 C24 C23 171.9(2)
C20 Ru2 C24 C23 -116.2(3)
C22 Ru2 C24 C23 -37.25(17)
C21 Ru2 C24 C23 -78.98(19)
Ru3 Ru2 C24 C23 -173.34(19)
Ru1 Ru2 C24 C23 90.15(17)
C1 Ru2 C24 C29 -96.4(4)
C2A Ru2 C24 C29 15.7(4)
C2 Ru2 C24 C29 51.1(3)
C23 Ru2 C24 C29 -120.9(4)
C20 Ru2 C24 C29 122.9(4)
C22 Ru2 C24 C29 -158.1(3)
C21 Ru2 C24 C29 160.1(3)
Ru3 Ru2 C24 C29 65.8(5)
Ru1 Ru2 C24 C29 -30.7(3)
C1 Ru3 C30 C34 -45.9(4)
C3 Ru3 C30 C34 129.99(19)
C2 Ru3 C30 C34 91.5(2)
C32 Ru3 C30 C34 -80.3(2)
C33 Ru3 C30 C34 -37.62(19)
C31 Ru3 C30 C34 -118.0(3)
Ru1 Ru3 C30 C34 171.26(15)
Ru2 Ru3 C30 C34 53.1(2)
C1 Ru3 C30 C31 72.1(4)
C3 Ru3 C30 C31 -111.96(19)
C2 Ru3 C30 C31 -150.5(2)
C32 Ru3 C30 C31 37.75(19)
C33 Ru3 C30 C31 80.4(2)
C34 Ru3 C30 C31 118.0(3)
Ru1 Ru3 C30 C31 -70.7(2)
Ru2 Ru3 C30 C31 171.15(14)
C1 Ru3 C30 C35 -165.9(3)
C3 Ru3 C30 C35 10.0(3)
C2 Ru3 C30 C35 -28.5(3)
C32 Ru3 C30 C35 159.8(3)
C33 Ru3 C30 C35 -157.6(3)
C34 Ru3 C30 C35 -119.9(4)
C31 Ru3 C30 C35 122.0(4)
Ru1 Ru3 C30 C35 51.3(4)
Ru2 Ru3 C30 C35 -66.8(3)
C34 C30 C31 C32 0.5(3)
C35 C30 C31 C32 179.6(3)
Ru3 C30 C31 C32 -60.7(2)
C34 C30 C31 C36 -171.1(3)
C35 C30 C31 C36 8.0(5)
Ru3 C30 C31 C36 127.7(3)
C34 C30 C31 Ru3 61.2(2)
C35 C30 C31 Ru3 -119.7(3)
C1 Ru3 C31 C30 -155.40(19)
C3 Ru3 C31 C30 82.3(2)
C2 Ru3 C31 C30 43.0(3)
C32 Ru3 C31 C30 -117.5(3)
C33 Ru3 C31 C30 -79.5(2)
C34 Ru3 C31 C30 -36.82(19)
Ru1 Ru3 C31 C30 141.22(16)
Ru2 Ru3 C31 C30 -70.4(9)
C1 Ru3 C31 C32 -37.9(3)
C3 Ru3 C31 C32 -160.21(17)
C2 Ru3 C31 C32 160.5(2)
C33 Ru3 C31 C32 37.98(18)
C34 Ru3 C31 C32 80.7(2)
C30 Ru3 C31 C32 117.5(3)
Ru1 Ru3 C31 C32 -101.28(17)
Ru2 Ru3 C31 C32 47.1(9)
C1 Ru3 C31 C36 80.9(4)
C3 Ru3 C31 C36 -41.4(4)
C2 Ru3 C31 C36 -80.6(4)
C32 Ru3 C31 C36 118.8(4)
C33 Ru3 C31 C36 156.8(4)
C34 Ru3 C31 C36 -160.5(4)
C30 Ru3 C31 C36 -123.7(4)
Ru1 Ru3 C31 C36 17.5(4)
Ru2 Ru3 C31 C36 165.9(6)
C30 C31 C32 C33 -1.3(3)
C36 C31 C32 C33 170.6(3)
Ru3 C31 C32 C33 -63.5(2)
C30 C31 C32 C37 -176.0(3)
C36 C31 C32 C37 -4.1(5)
Ru3 C31 C32 C37 121.8(3)
C30 C31 C32 Ru3 62.2(2)
C36 C31 C32 Ru3 -125.9(3)
C1 Ru3 C32 C33 -90.1(2)
C3 Ru3 C32 C33 153.7(2)
C2 Ru3 C32 C33 45.0(6)
C34 Ru3 C32 C33 37.81(19)
C31 Ru3 C32 C33 116.5(3)
C30 Ru3 C32 C33 79.5(2)
Ru1 Ru3 C32 C33 -138.90(16)
Ru2 Ru3 C32 C33 -57.0(2)
C1 Ru3 C32 C31 153.40(18)
C3 Ru3 C32 C31 37.2(3)
C2 Ru3 C32 C31 -71.4(6)
C33 Ru3 C32 C31 -116.5(3)
C34 Ru3 C32 C31 -78.6(2)
C30 Ru3 C32 C31 -36.97(18)
Ru1 Ru3 C32 C31 104.64(17)
Ru2 Ru3 C32 C31 -173.49(14)
C1 Ru3 C32 C37 31.4(3)
C3 Ru3 C32 C37 -84.8(4)
C2 Ru3 C32 C37 166.6(5)
C33 Ru3 C32 C37 121.6(4)
C34 Ru3 C32 C37 159.4(3)
C31 Ru3 C32 C37 -122.0(4)
C30 Ru3 C32 C37 -158.9(3)
Ru1 Ru3 C32 C37 -17.3(3)
Ru2 Ru3 C32 C37 64.5(3)
C31 C32 C33 C34 1.6(3)
C37 C32 C33 C34 176.3(3)
Ru3 C32 C33 C34 -62.5(2)
C31 C32 C33 C38 -174.5(3)
C37 C32 C33 C38 0.2(5)
Ru3 C32 C33 C38 121.4(3)
C31 C32 C33 Ru3 64.1(2)
C37 C32 C33 Ru3 -121.2(3)
C1 Ru3 C33 C32 97.38(19)
C3 Ru3 C33 C32 -127.3(4)
C2 Ru3 C33 C32 -166.7(2)
C34 Ru3 C33 C32 -116.8(3)
C31 Ru3 C33 C32 -38.11(18)
C30 Ru3 C33 C32 -80.0(2)
Ru1 Ru3 C33 C32 72.7(2)
Ru2 Ru3 C33 C32 142.90(16)
C1 Ru3 C33 C34 -145.79(18)
C3 Ru3 C33 C34 -10.4(5)
C2 Ru3 C33 C34 -49.8(3)
C32 Ru3 C33 C34 116.8(3)
C31 Ru3 C33 C34 78.72(19)
C30 Ru3 C33 C34 36.82(18)
Ru1 Ru3 C33 C34 -170.51(14)
Ru2 Ru3 C33 C34 -100.27(17)
C1 Ru3 C33 C38 -23.6(3)
C3 Ru3 C33 C38 111.8(4)
C2 Ru3 C33 C38 72.4(4)
C32 Ru3 C33 C38 -120.9(4)
C34 Ru3 C33 C38 122.2(4)
C31 Ru3 C33 C38 -159.1(3)
C30 Ru3 C33 C38 159.0(3)
Ru1 Ru3 C33 C38 -48.3(4)
Ru2 Ru3 C33 C38 22.0(3)
C31 C30 C34 C33 0.4(3)
C35 C30 C34 C33 -178.7(3)
Ru3 C30 C34 C33 62.0(2)
C31 C30 C34 C39 175.8(3)
C35 C30 C34 C39 -3.3(5)
Ru3 C30 C34 C39 -122.7(3)
C31 C30 C34 Ru3 -61.5(2)
C35 C30 C34 Ru3 119.4(3)
C32 C33 C34 C30 -1.2(3)
C38 C33 C34 C30 174.8(3)
Ru3 C33 C34 C30 -63.1(2)
C32 C33 C34 C39 -176.6(3)
C38 C33 C34 C39 -0.5(5)
Ru3 C33 C34 C39 121.6(3)
C32 C33 C34 Ru3 61.8(2)
C38 C33 C34 Ru3 -122.1(3)
C1 Ru3 C34 C30 163.23(18)
C3 Ru3 C34 C30 -66.0(2)
C2 Ru3 C34 C30 -98.4(2)
C32 Ru3 C34 C30 79.8(2)
C33 Ru3 C34 C30 117.7(3)
C31 Ru3 C34 C30 36.97(18)
Ru1 Ru3 C34 C30 -127.4(8)
Ru2 Ru3 C34 C30 -146.59(16)
C1 Ru3 C34 C33 45.6(2)
C3 Ru3 C34 C33 176.39(17)
C2 Ru3 C34 C33 143.99(19)
C32 Ru3 C34 C33 -37.83(18)
C31 Ru3 C34 C33 -80.68(19)
C30 Ru3 C34 C33 -117.7(3)
Ru1 Ru3 C34 C33 114.9(8)
Ru2 Ru3 C34 C33 95.75(17)
C1 Ru3 C34 C39 -75.0(3)
C3 Ru3 C34 C39 55.8(3)
C2 Ru3 C34 C39 23.4(3)
C32 Ru3 C34 C39 -158.4(4)
C33 Ru3 C34 C39 -120.6(4)
C31 Ru3 C34 C39 158.7(4)
C30 Ru3 C34 C39 121.8(4)
Ru1 Ru3 C34 C39 -5.6(11)
Ru2 Ru3 C34 C39 -24.8(3)
C41 Ru5 C40 Ru4 -60.10(18)
C41A Ru5 C40 Ru4 -22.28(19)
C59 Ru5 C40 Ru4 -174.55(19)
C63 Ru5 C40 Ru4 94.4(3)
C60 Ru5 C40 Ru4 172.40(10)
C62 Ru5 C40 Ru4 102.54(14)
C61 Ru5 C40 Ru4 136.73(13)
Ru6 Ru5 C40 Ru4 -81.98(10)
C41 Ru5 C40 Ru6 21.88(18)
C41A Ru5 C40 Ru6 59.71(19)
C59 Ru5 C40 Ru6 -92.6(2)
C63 Ru5 C40 Ru6 176.4(2)
C60 Ru5 C40 Ru6 -105.62(12)
C62 Ru5 C40 Ru6 -175.48(12)
C61 Ru5 C40 Ru6 -141.29(13)
Ru4 Ru5 C40 Ru6 81.98(10)
C42 Ru4 C40 Ru5 57.24(11)
C41A Ru4 C40 Ru5 20.63(17)
C51 Ru4 C40 Ru5 -109.10(13)
C50 Ru4 C40 Ru5 -84.36(18)
C52 Ru4 C40 Ru5 -147.29(12)
C53 Ru4 C40 Ru5 -172.78(11)
C49 Ru4 C40 Ru5 -133.5(4)
Ru6 Ru4 C40 Ru5 87.51(10)
C42 Ru4 C40 Ru6 -30.27(10)
C41A Ru4 C40 Ru6 -66.88(17)
C51 Ru4 C40 Ru6 163.39(12)
C50 Ru4 C40 Ru6 -171.88(14)
C52 Ru4 C40 Ru6 125.20(12)
C53 Ru4 C40 Ru6 99.71(14)
C49 Ru4 C40 Ru6 139.0(4)
Ru5 Ru4 C40 Ru6 -87.51(10)
C42 Ru6 C40 Ru5 -57.46(11)
C41 Ru6 C40 Ru5 -20.08(16)
C71 Ru6 C40 Ru5 151.06(11)
C72 Ru6 C40 Ru5 113.04(11)
C73 Ru6 C40 Ru5 86.15(15)
C70 Ru6 C40 Ru5 172.43(12)
C69 Ru6 C40 Ru5 115.8(3)
Ru4 Ru6 C40 Ru5 -87.83(11)
C42 Ru6 C40 Ru4 30.37(10)
C41 Ru6 C40 Ru4 67.76(16)
C71 Ru6 C40 Ru4 -121.11(11)
C72 Ru6 C40 Ru4 -159.13(10)
C73 Ru6 C40 Ru4 173.98(10)
C70 Ru6 C40 Ru4 -99.74(16)
C69 Ru6 C40 Ru4 -156.4(3)
Ru5 Ru6 C40 Ru4 87.83(11)
C40 Ru5 C41 C42 44.5(4)
C41A Ru5 C41 C42 -47.7(4)
C59 Ru5 C41 C42 -160.8(3)
C63 Ru5 C41 C42 -124.9(3)
C60 Ru5 C41 C42 168.7(3)
C62 Ru5 C41 C42 -110.5(4)
C61 Ru5 C41 C42 179.1(3)
Ru6 Ru5 C41 C42 65.3(3)
Ru4 Ru5 C41 C42 2.4(3)
C40 Ru5 C41 Ru6 -20.77(16)
C41A Ru5 C41 Ru6 -113.0(4)
C59 Ru5 C41 Ru6 133.85(14)
C63 Ru5 C41 Ru6 169.84(12)
C60 Ru5 C41 Ru6 103.40(17)
C62 Ru5 C41 Ru6 -175.77(16)
C61 Ru5 C41 Ru6 113.8(4)
Ru4 Ru5 C41 Ru6 -62.95(11)
C40 Ru6 C41 C42 -97.3(2)
C71 Ru6 C41 C42 124.2(7)
C72 Ru6 C41 C42 163.36(18)
C73 Ru6 C41 C42 134.7(2)
C70 Ru6 C41 C42 70.1(3)
C69 Ru6 C41 C42 96.4(2)
Ru4 Ru6 C41 C42 -50.0(2)
Ru5 Ru6 C41 C42 -117.1(3)
C40 Ru6 C41 Ru5 19.84(16)
C42 Ru6 C41 Ru5 117.1(3)
C71 Ru6 C41 Ru5 -118.7(7)
C72 Ru6 C41 Ru5 -79.5(2)
C73 Ru6 C41 Ru5 -108.15(16)
C70 Ru6 C41 Ru5 -172.75(12)
C69 Ru6 C41 Ru5 -146.46(14)
Ru4 Ru6 C41 Ru5 67.16(13)
C40 Ru5 C41A C42 -43.4(4)
C41 Ru5 C41A C42 47.6(4)
C59 Ru5 C41A C42 123.3(3)
C63 Ru5 C41A C42 158.1(4)
C60 Ru5 C41A C42 112.8(4)
C62 Ru5 C41A C42 -170.1(3)
C61 Ru5 C41A C42 -172.4(2)
Ru6 Ru5 C41A C42 -1.2(3)
Ru4 Ru5 C41A C42 -64.2(3)
C40 Ru5 C41A Ru4 20.81(17)
C41 Ru5 C41A Ru4 111.8(4)
C59 Ru5 C41A Ru4 -172.53(12)
C63 Ru5 C41A Ru4 -137.65(16)
C60 Ru5 C41A Ru4 177.00(19)
C62 Ru5 C41A Ru4 -105.93(17)
C61 Ru5 C41A Ru4 -108.2(4)
Ru6 Ru5 C41A Ru4 63.02(12)
C40 Ru4 C41A C42 96.0(3)
C51 Ru4 C41A C42 -159.5(2)
C50 Ru4 C41A C42 -129.6(3)
C52 Ru4 C41A C42 -134.4(6)
C53 Ru4 C41A C42 -68.8(4)
C49 Ru4 C41A C42 -91.8(3)
Ru6 Ru4 C41A C42 48.8(2)
Ru5 Ru4 C41A C42 115.9(3)
C40 Ru4 C41A Ru5 -19.94(16)
C42 Ru4 C41A Ru5 -115.9(3)
C51 Ru4 C41A Ru5 84.6(2)
C50 Ru4 C41A Ru5 114.47(17)
C52 Ru4 C41A Ru5 109.7(6)
C53 Ru4 C41A Ru5 175.31(13)
C49 Ru4 C41A Ru5 152.27(14)
Ru6 Ru4 C41A Ru5 -67.09(14)
Ru5 C41A C42 C41 -51.0(4)
Ru4 C41A C42 C41 -122.7(3)
Ru5 C41A C42 C43 -166.0(2)
Ru4 C41A C42 C43 122.3(3)
Ru5 C41A C42 Ru6 1.5(4)
Ru4 C41A C42 Ru6 -70.13(17)
Ru5 C41A C42 Ru4 71.7(3)
Ru5 C41 C42 C41A 54.1(4)
Ru6 C41 C42 C41A 127.5(4)
Ru5 C41 C42 C43 163.6(3)
Ru6 C41 C42 C43 -123.1(3)
Ru5 C41 C42 Ru6 -73.4(3)
Ru5 C41 C42 Ru4 -3.0(4)
Ru6 C41 C42 Ru4 70.38(16)
C40 Ru6 C42 C41A 38.5(3)
C41 Ru6 C42 C41A -44.1(4)
C71 Ru6 C42 C41A 156.7(3)
C72 Ru6 C42 C41A -100.8(5)
C73 Ru6 C42 C41A -104.8(3)
C70 Ru6 C42 C41A -177.8(3)
C69 Ru6 C42 C41A -139.2(3)
Ru4 Ru6 C42 C41A 67.7(3)
Ru5 Ru6 C42 C41A -1.1(3)
C40 Ru6 C42 C41 82.7(3)
C71 Ru6 C42 C41 -159.2(3)
C72 Ru6 C42 C41 -56.7(5)
C73 Ru6 C42 C41 -60.6(3)
C70 Ru6 C42 C41 -133.7(3)
C69 Ru6 C42 C41 -95.0(3)
Ru4 Ru6 C42 C41 111.8(3)
Ru5 Ru6 C42 C41 43.0(2)
C40 Ru6 C42 C43 -154.4(2)
C41 Ru6 C42 C43 122.9(4)
C71 Ru6 C42 C43 -36.3(4)
C72 Ru6 C42 C43 66.2(5)
C73 Ru6 C42 C43 62.2(3)
C70 Ru6 C42 C43 -10.8(3)
C69 Ru6 C42 C43 27.9(3)
Ru4 Ru6 C42 C43 -125.3(3)
Ru5 Ru6 C42 C43 165.9(3)
C40 Ru6 C42 Ru4 -29.14(10)
C41 Ru6 C42 Ru4 -111.8(3)
C71 Ru6 C42 Ru4 89.0(2)
C72 Ru6 C42 Ru4 -168.5(4)
C73 Ru6 C42 Ru4 -172.45(10)
C70 Ru6 C42 Ru4 114.54(11)
C69 Ru6 C42 Ru4 153.15(10)
Ru5 Ru6 C42 Ru4 -68.82(6)
C40 Ru4 C42 C41A -84.3(3)
C51 Ru4 C42 C41A 53.0(5)
C50 Ru4 C42 C41A 63.4(3)
C52 Ru4 C42 C41A 156.0(3)
C53 Ru4 C42 C41A 136.0(3)
C49 Ru4 C42 C41A 98.9(3)
Ru6 Ru4 C42 C41A -113.6(3)
Ru5 Ru4 C42 C41A -44.7(3)
C40 Ru4 C42 C41 -37.5(3)
C41A Ru4 C42 C41 46.9(4)
C51 Ru4 C42 C41 99.9(4)
C50 Ru4 C42 C41 110.3(3)
C52 Ru4 C42 C41 -157.1(3)
C53 Ru4 C42 C41 -177.1(3)
C49 Ru4 C42 C41 145.8(3)
Ru6 Ru4 C42 C41 -66.7(3)
Ru5 Ru4 C42 C41 2.1(3)
C40 Ru4 C42 C43 155.8(2)
C41A Ru4 C42 C43 -119.9(4)
C51 Ru4 C42 C43 -66.8(4)
C50 Ru4 C42 C43 -56.4(3)
C52 Ru4 C42 C43 36.2(4)
C53 Ru4 C42 C43 16.2(3)
C49 Ru4 C42 C43 -20.9(3)
Ru6 Ru4 C42 C43 126.5(3)
Ru5 Ru4 C42 C43 -164.6(3)
C40 Ru4 C42 Ru6 29.28(10)
C41A Ru4 C42 Ru6 113.6(3)
C51 Ru4 C42 Ru6 166.7(3)
C50 Ru4 C42 Ru6 177.06(11)
C52 Ru4 C42 Ru6 -90.4(3)
C53 Ru4 C42 Ru6 -110.37(11)
C49 Ru4 C42 Ru6 -147.44(10)
Ru5 Ru4 C42 Ru6 68.87(6)
C41A C42 C43 C48 32.7(5)
C41 C42 C43 C48 -37.9(5)
Ru6 C42 C43 C48 -132.4(3)
Ru4 C42 C43 C48 126.1(3)
C41A C42 C43 C44 -147.6(4)
C41 C42 C43 C44 141.8(4)
Ru6 C42 C43 C44 47.3(4)
Ru4 C42 C43 C44 -54.2(4)
C48 C43 C44 C45 0.5(5)
C42 C43 C44 C45 -179.3(3)
C43 C44 C45 C46 -0.1(5)
C44 C45 C46 C47 -0.3(6)
C45 C46 C47 C48 0.4(6)
C44 C43 C48 C47 -0.4(5)
C42 C43 C48 C47 179.3(3)
C46 C47 C48 C43 0.0(6)
C40 Ru4 C49 C50 65.7(5)
C42 Ru4 C49 C50 -125.4(2)
C41A Ru4 C49 C50 -87.2(3)
C51 Ru4 C49 C50 38.5(2)
C52 Ru4 C49 C50 81.0(2)
C53 Ru4 C49 C50 118.6(3)
Ru6 Ru4 C49 C50 -169.04(18)
Ru5 Ru4 C49 C50 -50.8(3)
C40 Ru4 C49 C53 -52.9(5)
C42 Ru4 C49 C53 116.0(2)
C41A Ru4 C49 C53 154.2(2)
C51 Ru4 C49 C53 -80.0(2)
C50 Ru4 C49 C53 -118.6(3)
C52 Ru4 C49 C53 -37.5(2)
Ru6 Ru4 C49 C53 72.4(2)
Ru5 Ru4 C49 C53 -169.39(15)
C40 Ru4 C49 C54 -174.3(4)
C42 Ru4 C49 C54 -5.4(4)
C41A Ru4 C49 C54 32.8(4)
C51 Ru4 C49 C54 158.5(4)
C50 Ru4 C49 C54 120.0(4)
C52 Ru4 C49 C54 -159.0(4)
C53 Ru4 C49 C54 -121.4(4)
Ru6 Ru4 C49 C54 -49.1(4)
Ru5 Ru4 C49 C54 69.2(4)
C53 C49 C50 C51 -2.6(4)
C54 C49 C50 C51 176.2(3)
Ru4 C49 C50 C51 -62.9(2)
C53 C49 C50 C55 -175.1(3)
C54 C49 C50 C55 3.7(6)
Ru4 C49 C50 C55 124.6(4)
C53 C49 C50 Ru4 60.3(2)
C54 C49 C50 Ru4 -120.9(3)
C40 Ru4 C50 C49 -158.03(19)
C42 Ru4 C50 C49 69.3(2)
C41A Ru4 C50 C49 102.5(2)
C51 Ru4 C50 C49 -116.4(3)
C52 Ru4 C50 C49 -78.9(2)
C53 Ru4 C50 C49 -36.45(19)
Ru6 Ru4 C50 C49 89.6(8)
Ru5 Ru4 C50 C49 150.33(17)
C40 Ru4 C50 C51 -41.6(3)
C42 Ru4 C50 C51 -174.27(19)
C41A Ru4 C50 C51 -141.1(2)
C52 Ru4 C50 C51 37.5(2)
C53 Ru4 C50 C51 79.9(2)
C49 Ru4 C50 C51 116.4(3)
Ru6 Ru4 C50 C51 -154.0(8)
Ru5 Ru4 C50 C51 -93.3(2)
C40 Ru4 C50 C55 80.1(5)
C42 Ru4 C50 C55 -52.5(5)
C41A Ru4 C50 C55 -19.3(5)
C51 Ru4 C50 C55 121.8(5)
C52 Ru4 C50 C55 159.3(5)
C53 Ru4 C50 C55 -158.3(5)
C49 Ru4 C50 C55 -121.8(6)
Ru6 Ru4 C50 C55 -32.2(12)
Ru5 Ru4 C50 C55 28.5(5)
C49 C50 C51 C52 2.2(4)
C55 C50 C51 C52 174.5(3)
Ru4 C50 C51 C52 -62.7(2)
C49 C50 C51 C56 -170.9(3)
C55 C50 C51 C56 1.4(6)
Ru4 C50 C51 C56 124.1(4)
C49 C50 C51 Ru4 65.0(2)
C55 C50 C51 Ru4 -122.8(4)
C40 Ru4 C51 C52 -92.6(2)
C42 Ru4 C51 C52 131.2(3)
C41A Ru4 C51 C52 169.3(3)
C50 Ru4 C51 C52 116.9(3)
C53 Ru4 C51 C52 37.8(2)
C49 Ru4 C51 C52 79.5(2)
Ru6 Ru4 C51 C52 -68.6(3)
Ru5 Ru4 C51 C52 -138.85(18)
C40 Ru4 C51 C50 150.5(2)
C42 Ru4 C51 C50 14.3(5)
C41A Ru4 C51 C50 52.4(3)
C52 Ru4 C51 C50 -116.9(3)
C53 Ru4 C51 C50 -79.1(2)
C49 Ru4 C51 C50 -37.45(19)
Ru6 Ru4 C51 C50 174.53(15)
Ru5 Ru4 C51 C50 104.24(18)
C40 Ru4 C51 C56 27.7(5)
C42 Ru4 C51 C56 -108.5(5)
C41A Ru4 C51 C56 -70.5(5)
C50 Ru4 C51 C56 -122.9(5)
C52 Ru4 C51 C56 120.2(6)
C53 Ru4 C51 C56 158.0(5)
C49 Ru4 C51 C56 -160.3(5)
Ru6 Ru4 C51 C56 51.7(6)
Ru5 Ru4 C51 C56 -18.6(5)
C50 C51 C52 C53 -1.0(4)
C56 C51 C52 C53 172.4(3)
Ru4 C51 C52 C53 -63.4(2)
C50 C51 C52 C57 -175.4(3)
C56 C51 C52 C57 -2.0(6)
Ru4 C51 C52 C57 122.2(4)
C50 C51 C52 Ru4 62.4(2)
C56 C51 C52 Ru4 -124.2(4)
C40 Ru4 C52 C51 95.4(2)
C42 Ru4 C52 C51 -146.8(3)
C41A Ru4 C52 C51 -32.8(7)
C50 Ru4 C52 C51 -38.1(2)
C53 Ru4 C52 C51 -116.7(3)
C49 Ru4 C52 C51 -80.0(2)
Ru6 Ru4 C52 C51 143.48(19)
Ru5 Ru4 C52 C51 61.8(3)
C40 Ru4 C52 C53 -147.81(19)
C42 Ru4 C52 C53 -30.1(4)
C41A Ru4 C52 C53 83.9(7)
C51 Ru4 C52 C53 116.7(3)
C50 Ru4 C52 C53 78.6(2)
C49 Ru4 C52 C53 36.79(19)
Ru6 Ru4 C52 C53 -99.78(19)
Ru5 Ru4 C52 C53 178.57(14)
C40 Ru4 C52 C57 -26.1(4)
C42 Ru4 C52 C57 91.7(4)
C41A Ru4 C52 C57 -154.4(6)
C51 Ru4 C52 C57 -121.5(5)
C50 Ru4 C52 C57 -159.6(4)
C53 Ru4 C52 C57 121.7(5)
C49 Ru4 C52 C57 158.5(4)
Ru6 Ru4 C52 C57 22.0(4)
Ru5 Ru4 C52 C57 -59.7(4)
C50 C49 C53 C52 2.0(4)
C54 C49 C53 C52 -176.8(3)
Ru4 C49 C53 C52 61.5(2)
C50 C49 C53 C58 174.2(3)
C54 C49 C53 C58 -4.6(5)
Ru4 C49 C53 C58 -126.3(3)
C50 C49 C53 Ru4 -59.4(2)
C54 C49 C53 Ru4 121.8(3)
C51 C52 C53 C49 -0.7(4)
C57 C52 C53 C49 173.8(3)
Ru4 C52 C53 C49 -63.1(2)
C51 C52 C53 C58 -172.9(3)
C57 C52 C53 C58 1.5(5)
Ru4 C52 C53 C58 124.6(3)
C51 C52 C53 Ru4 62.5(2)
C57 C52 C53 Ru4 -123.0(4)
C40 Ru4 C53 C49 161.64(19)
C42 Ru4 C53 C49 -77.6(2)
C41A Ru4 C53 C49 -38.8(3)
C51 Ru4 C53 C49 79.9(2)
C50 Ru4 C53 C49 36.7(2)
C52 Ru4 C53 C49 117.7(3)
Ru6 Ru4 C53 C49 -137.00(17)
Ru5 Ru4 C53 C49 108.7(7)
C40 Ru4 C53 C52 44.0(3)
C42 Ru4 C53 C52 164.7(2)
C41A Ru4 C53 C52 -156.5(3)
C51 Ru4 C53 C52 -37.8(2)
C50 Ru4 C53 C52 -81.0(2)
C49 Ru4 C53 C52 -117.7(3)
Ru6 Ru4 C53 C52 105.3(2)
Ru5 Ru4 C53 C52 -8.9(9)
C40 Ru4 C53 C58 -75.7(4)
C42 Ru4 C53 C58 45.0(4)
C41A Ru4 C53 C58 83.9(4)
C51 Ru4 C53 C58 -157.4(4)
C50 Ru4 C53 C58 159.4(4)
C52 Ru4 C53 C58 -119.7(4)
C49 Ru4 C53 C58 122.7(4)
Ru6 Ru4 C53 C58 -14.3(4)
Ru5 Ru4 C53 C58 -128.6(7)
C40 Ru5 C59 C63 -136.7(3)
C41 Ru5 C59 C63 109.4(2)
C41A Ru5 C59 C63 72.8(3)
C60 Ru5 C59 C63 -117.0(3)
C62 Ru5 C59 C63 -37.8(2)
C61 Ru5 C59 C63 -79.5(2)
Ru6 Ru5 C59 C63 154.46(16)
Ru4 Ru5 C59 C63 55.2(3)
C40 Ru5 C59 C60 -19.7(3)
C41 Ru5 C59 C60 -133.6(2)
C41A Ru5 C59 C60 -170.2(2)
C63 Ru5 C59 C60 117.0(3)
C62 Ru5 C59 C60 79.2(2)
C61 Ru5 C59 C60 37.5(2)
Ru6 Ru5 C59 C60 -88.53(19)
Ru4 Ru5 C59 C60 172.23(19)
C40 Ru5 C59 C64 99.3(4)
C41 Ru5 C59 C64 -14.6(4)
C41A Ru5 C59 C64 -51.2(4)
C63 Ru5 C59 C64 -124.0(5)
C60 Ru5 C59 C64 119.0(5)
C62 Ru5 C59 C64 -161.8(4)
C61 Ru5 C59 C64 156.5(4)
Ru6 Ru5 C59 C64 30.5(4)
Ru4 Ru5 C59 C64 -68.8(5)
C63 C59 C60 C61 -0.3(3)
C64 C59 C60 C61 173.5(3)
Ru5 C59 C60 C61 -63.6(2)
C63 C59 C60 C65 -168.8(3)
C64 C59 C60 C65 5.0(5)
Ru5 C59 C60 C65 127.9(3)
C63 C59 C60 Ru5 63.3(2)
C64 C59 C60 Ru5 -122.9(3)
C40 Ru5 C60 C61 -73.7(2)
C41 Ru5 C60 C61 173.1(3)
C41A Ru5 C60 C61 132.9(4)
C59 Ru5 C60 C61 116.4(3)
C63 Ru5 C60 C61 79.2(2)
C62 Ru5 C60 C61 37.0(2)
Ru6 Ru5 C60 C61 -127.72(19)
Ru4 Ru5 C60 C61 -54.9(4)
C40 Ru5 C60 C59 169.91(18)
C41 Ru5 C60 C59 56.7(3)
C41A Ru5 C60 C59 16.5(4)
C63 Ru5 C60 C59 -37.17(19)
C62 Ru5 C60 C59 -79.4(2)
C61 Ru5 C60 C59 -116.4(3)
Ru6 Ru5 C60 C59 115.89(17)
Ru4 Ru5 C60 C59 -171.3(2)
C40 Ru5 C60 C65 48.4(5)
C41 Ru5 C60 C65 -64.9(5)
C41A Ru5 C60 C65 -105.0(5)
C59 Ru5 C60 C65 -121.5(5)
C63 Ru5 C60 C65 -158.7(5)
C62 Ru5 C60 C65 159.1(5)
C61 Ru5 C60 C65 122.1(5)
Ru6 Ru5 C60 C65 -5.7(5)
Ru4 Ru5 C60 C65 67.2(6)
C59 C60 C61 C62 0.3(3)
C65 C60 C61 C62 168.8(3)
Ru5 C60 C61 C62 -62.3(2)
C59 C60 C61 C66 -175.5(3)
C65 C60 C61 C66 -6.9(5)
Ru5 C60 C61 C66 122.0(3)
C59 C60 C61 Ru5 62.5(2)
C65 C60 C61 Ru5 -128.9(3)
C40 Ru5 C61 C62 -124.3(2)
C41 Ru5 C61 C62 102.2(5)
C41A Ru5 C61 C62 3.4(5)
C59 Ru5 C61 C62 79.3(2)
C63 Ru5 C61 C62 37.4(2)
C60 Ru5 C61 C62 117.3(3)
Ru6 Ru5 C61 C62 -164.83(16)
Ru4 Ru5 C61 C62 -82.0(2)
C40 Ru5 C61 C60 118.3(2)
C41 Ru5 C61 C60 -15.1(6)
C41A Ru5 C61 C60 -113.9(4)
C59 Ru5 C61 C60 -38.01(19)
C63 Ru5 C61 C60 -80.0(2)
C62 Ru5 C61 C60 -117.3(3)
Ru6 Ru5 C61 C60 77.8(2)
Ru4 Ru5 C61 C60 160.72(15)
C40 Ru5 C61 C66 -2.7(5)
C41 Ru5 C61 C66 -136.2(6)
C41A Ru5 C61 C66 125.0(6)
C59 Ru5 C61 C66 -159.1(6)
C63 Ru5 C61 C66 159.0(6)
C60 Ru5 C61 C66 -121.1(6)
C62 Ru5 C61 C66 121.6(6)
Ru6 Ru5 C61 C66 -43.2(6)
Ru4 Ru5 C61 C66 39.7(6)
C60 C61 C62 C63 -0.1(4)
C66 C61 C62 C63 175.6(3)
Ru5 C61 C62 C63 -62.1(2)
C60 C61 C62 C67 -169.3(4)
C66 C61 C62 C67 6.4(6)
Ru5 C61 C62 C67 128.7(4)
C60 C61 C62 Ru5 62.0(2)
C66 C61 C62 Ru5 -122.3(4)
C40 Ru5 C62 C61 68.2(2)
C41 Ru5 C62 C61 -140.8(3)
C41A Ru5 C62 C61 -178.3(2)
C59 Ru5 C62 C61 -79.8(2)
C63 Ru5 C62 C61 -117.4(3)
C60 Ru5 C62 C61 -37.20(19)
Ru6 Ru5 C62 C61 53.6(5)
Ru4 Ru5 C62 C61 122.77(18)
C40 Ru5 C62 C63 -174.45(19)
C41 Ru5 C62 C63 -23.4(4)
C41A Ru5 C62 C63 -60.9(3)
C59 Ru5 C62 C63 37.57(19)
C60 Ru5 C62 C63 80.2(2)
C61 Ru5 C62 C63 117.4(3)
Ru6 Ru5 C62 C63 171.0(3)
Ru4 Ru5 C62 C63 -119.87(18)
C40 Ru5 C62 C67 -55.4(6)
C41 Ru5 C62 C67 95.6(6)
C41A Ru5 C62 C67 58.1(6)
C59 Ru5 C62 C67 156.6(6)
C63 Ru5 C62 C67 119.0(7)
C60 Ru5 C62 C67 -160.8(6)
C61 Ru5 C62 C67 -123.6(7)
Ru6 Ru5 C62 C67 -70.0(8)
Ru4 Ru5 C62 C67 -0.8(6)
C60 C59 C63 C62 0.3(3)
C64 C59 C63 C62 -173.2(3)
Ru5 C59 C63 C62 63.6(2)
C60 C59 C63 C68 175.7(3)
C64 C59 C63 C68 2.2(5)
Ru5 C59 C63 C68 -120.9(3)
C60 C59 C63 Ru5 -63.4(2)
C64 C59 C63 Ru5 123.1(3)
C61 C62 C63 C59 -0.1(3)
C67 C62 C63 C59 169.4(3)
Ru5 C62 C63 C59 -63.1(2)
C61 C62 C63 C68 -175.4(3)
C67 C62 C63 C68 -5.9(6)
Ru5 C62 C63 C68 121.6(4)
C61 C62 C63 Ru5 63.0(2)
C67 C62 C63 Ru5 -127.5(3)
C40 Ru5 C63 C59 128.3(3)
C41 Ru5 C63 C59 -78.4(2)
C41A Ru5 C63 C59 -115.2(2)
C60 Ru5 C63 C59 37.66(18)
C62 Ru5 C63 C59 116.4(3)
C61 Ru5 C63 C59 79.5(2)
Ru6 Ru5 C63 C59 -58.4(3)
Ru4 Ru5 C63 C59 -158.75(14)
C40 Ru5 C63 C62 11.9(4)
C41 Ru5 C63 C62 165.2(2)
C41A Ru5 C63 C62 128.4(3)
C59 Ru5 C63 C62 -116.4(3)
C60 Ru5 C63 C62 -78.8(2)
C61 Ru5 C63 C62 -36.9(2)
Ru6 Ru5 C63 C62 -174.79(18)
Ru4 Ru5 C63 C62 84.8(2)
C40 Ru5 C63 C68 -111.5(5)
C41 Ru5 C63 C68 41.9(5)
C41A Ru5 C63 C68 5.0(5)
C59 Ru5 C63 C68 120.2(5)
C60 Ru5 C63 C68 157.9(5)
C62 Ru5 C63 C68 -123.4(5)
C61 Ru5 C63 C68 -160.3(5)
Ru6 Ru5 C63 C68 61.9(5)
Ru4 Ru5 C63 C68 -38.5(5)
C40 Ru6 C69 C73 -40.8(4)
C42 Ru6 C69 C73 132.12(18)
C41 Ru6 C69 C73 92.8(2)
C71 Ru6 C69 C73 -80.4(2)
C72 Ru6 C69 C73 -37.77(18)
C70 Ru6 C69 C73 -118.1(3)
Ru4 Ru6 C69 C73 173.75(14)
Ru5 Ru6 C69 C73 54.6(2)
C40 Ru6 C69 C70 77.3(4)
C42 Ru6 C69 C70 -109.74(19)
C41 Ru6 C69 C70 -149.1(2)
C71 Ru6 C69 C70 37.78(19)
C72 Ru6 C69 C70 80.4(2)
C73 Ru6 C69 C70 118.1(3)
Ru4 Ru6 C69 C70 -68.1(2)
Ru5 Ru6 C69 C70 172.77(15)
C40 Ru6 C69 C74 -161.6(3)
C42 Ru6 C69 C74 11.4(3)
C41 Ru6 C69 C74 -28.0(4)
C71 Ru6 C69 C74 158.9(4)
C72 Ru6 C69 C74 -158.5(4)
C73 Ru6 C69 C74 -120.8(4)
C70 Ru6 C69 C74 121.1(4)
Ru4 Ru6 C69 C74 53.0(4)
Ru5 Ru6 C69 C74 -66.1(4)
C73 C69 C70 C71 -0.1(4)
C74 C69 C70 C71 178.2(3)
Ru6 C69 C70 C71 -60.9(2)
C73 C69 C70 C75 -170.0(3)
C74 C69 C70 C75 8.4(5)
Ru6 C69 C70 C75 129.3(4)
C73 C69 C70 Ru6 60.8(2)
C74 C69 C70 Ru6 -120.9(3)
C40 Ru6 C70 C69 -153.00(19)
C42 Ru6 C70 C69 84.5(2)
C41 Ru6 C70 C69 45.1(3)
C71 Ru6 C70 C69 -117.4(3)
C72 Ru6 C70 C69 -79.6(2)
C73 Ru6 C70 C69 -36.87(19)
Ru4 Ru6 C70 C69 143.50(16)
Ru5 Ru6 C70 C69 -59.6(10)
C40 Ru6 C70 C71 -35.6(3)
C42 Ru6 C70 C71 -158.12(18)
C41 Ru6 C70 C71 162.5(3)
C72 Ru6 C70 C71 37.84(18)
C73 Ru6 C70 C71 80.6(2)
C69 Ru6 C70 C71 117.4(3)
Ru4 Ru6 C70 C71 -99.07(18)
Ru5 Ru6 C70 C71 57.8(10)
C40 Ru6 C70 C75 83.7(4)
C42 Ru6 C70 C75 -38.9(4)
C41 Ru6 C70 C75 -78.2(4)
C71 Ru6 C70 C75 119.3(4)
C72 Ru6 C70 C75 157.1(4)
C73 Ru6 C70 C75 -160.2(4)
C69 Ru6 C70 C75 -123.3(4)
Ru4 Ru6 C70 C75 20.2(4)
Ru5 Ru6 C70 C75 177.1(7)
C69 C70 C71 C72 -0.7(4)
C75 C70 C71 C72 169.3(3)
Ru6 C70 C71 C72 -63.4(2)
C69 C70 C71 C76 -174.6(3)
C75 C70 C71 C76 -4.6(5)
Ru6 C70 C71 C76 122.7(3)
C69 C70 C71 Ru6 62.7(2)
C75 C70 C71 Ru6 -127.3(3)
C40 Ru6 C71 C72 -88.08(19)
C42 Ru6 C71 C72 156.3(2)
C41 Ru6 C71 C72 49.3(8)
C73 Ru6 C71 C72 37.79(18)
C70 Ru6 C71 C72 116.6(3)
C69 Ru6 C71 C72 79.6(2)
Ru4 Ru6 C71 C72 -137.21(16)
Ru5 Ru6 C71 C72 -56.4(2)
C40 Ru6 C71 C70 155.28(19)
C42 Ru6 C71 C70 39.7(3)
C41 Ru6 C71 C70 -67.4(8)
C72 Ru6 C71 C70 -116.6(3)
C73 Ru6 C71 C70 -78.8(2)
C69 Ru6 C71 C70 -37.00(19)
Ru4 Ru6 C71 C70 106.16(18)
Ru5 Ru6 C71 C70 -173.04(14)
C40 Ru6 C71 C76 33.4(3)
C42 Ru6 C71 C76 -82.1(4)
C41 Ru6 C71 C76 170.8(7)
C72 Ru6 C71 C76 121.5(4)
C73 Ru6 C71 C76 159.3(4)
C70 Ru6 C71 C76 -121.8(4)
C69 Ru6 C71 C76 -158.8(4)
Ru4 Ru6 C71 C76 -15.7(4)
Ru5 Ru6 C71 C76 65.1(4)
C70 C71 C72 C73 1.3(3)
C76 C71 C72 C73 175.1(3)
Ru6 C71 C72 C73 -62.7(2)
C70 C71 C72 C77 -174.8(3)
C76 C71 C72 C77 -1.0(5)
Ru6 C71 C72 C77 121.2(3)
C70 C71 C72 Ru6 64.0(2)
C76 C71 C72 Ru6 -122.1(3)
C40 Ru6 C72 C71 99.09(19)
C42 Ru6 C72 C71 -122.1(4)
C41 Ru6 C72 C71 -166.4(2)
C73 Ru6 C72 C71 -117.0(3)
C70 Ru6 C72 C71 -38.03(19)
C69 Ru6 C72 C71 -79.9(2)
Ru4 Ru6 C72 C71 72.8(2)
Ru5 Ru6 C72 C71 143.95(16)
C40 Ru6 C72 C73 -143.94(18)
C42 Ru6 C72 C73 -5.1(5)
C41 Ru6 C72 C73 -49.4(3)
C71 Ru6 C72 C73 117.0(3)
C70 Ru6 C72 C73 78.9(2)
C69 Ru6 C72 C73 37.07(18)
Ru4 Ru6 C72 C73 -170.21(13)
Ru5 Ru6 C72 C73 -99.08(17)
C40 Ru6 C72 C77 -20.7(3)
C42 Ru6 C72 C77 118.2(5)
C41 Ru6 C72 C77 73.8(4)
C71 Ru6 C72 C77 -119.8(4)
C73 Ru6 C72 C77 123.3(4)
C70 Ru6 C72 C77 -157.8(3)
C69 Ru6 C72 C77 160.3(3)
Ru4 Ru6 C72 C77 -47.0(4)
Ru5 Ru6 C72 C77 24.2(3)
C70 C69 C73 C72 0.9(3)
C74 C69 C73 C72 -177.4(3)
Ru6 C69 C73 C72 61.9(2)
C70 C69 C73 C78 174.5(3)
C74 C69 C73 C78 -3.8(5)
Ru6 C69 C73 C78 -124.5(3)
C70 C69 C73 Ru6 -61.0(2)
C74 C69 C73 Ru6 120.7(3)
C71 C72 C73 C69 -1.3(3)
C77 C72 C73 C69 174.7(3)
Ru6 C72 C73 C69 -63.3(2)
C71 C72 C73 C78 -174.8(3)
C77 C72 C73 C78 1.2(5)
Ru6 C72 C73 C78 123.2(3)
C71 C72 C73 Ru6 62.0(2)
C77 C72 C73 Ru6 -122.0(3)
C40 Ru6 C73 C69 164.41(18)
C42 Ru6 C73 C69 -64.3(2)
C41 Ru6 C73 C69 -97.7(2)
C71 Ru6 C73 C69 79.7(2)
C72 Ru6 C73 C69 117.3(3)
C70 Ru6 C73 C69 36.86(18)
Ru4 Ru6 C73 C69 -146.1(8)
Ru5 Ru6 C73 C69 -145.39(16)
C40 Ru6 C73 C72 47.1(2)
C42 Ru6 C73 C72 178.39(17)
C41 Ru6 C73 C72 145.0(2)
C71 Ru6 C73 C72 -37.68(18)
C70 Ru6 C73 C72 -80.5(2)
C69 Ru6 C73 C72 -117.3(3)
Ru4 Ru6 C73 C72 96.6(8)
Ru5 Ru6 C73 C72 97.27(17)
C40 Ru6 C73 C78 -74.6(3)
C42 Ru6 C73 C78 56.7(4)
C41 Ru6 C73 C78 23.3(4)
C71 Ru6 C73 C78 -159.3(4)
C72 Ru6 C73 C78 -121.7(4)
C70 Ru6 C73 C78 157.9(4)
C69 Ru6 C73 C78 121.0(4)
Ru4 Ru6 C73 C78 -25.1(11)
Ru5 Ru6 C73 C78 -24.4(3)
